data_4302000
loop_
_publ_author_name
'Edward R. Knight'
'Nina H. Leung'
'Amber L. Thompson'
'G. Hogarth'
'James D. E. T. Wilton-Ely'

_publ_contact_author_address
;
Chemistry Research Laboratory,
University of Oxford,
Mansfield Road, 
Oxford OX1 3TA. UK.
;
_publ_contact_author_email james.wilton-ely@chem.ox.ac.uk
_publ_contact_author_name 'Dr. James D. Wilton-Ely'
_publ_section_title
;
Multimetallic Arrays: Bi-, Tri-, Tetra-, and Hexametallic Complexes Based
on Gold(I) and Gold(III) and the Surface Functionalization of Gold
Nanoparticles with Transition Metals
;
_journal_name_full 'Inorganic Chemistry'
_journal_page_first 3866
_journal_page_last 3874
_journal_paper_doi 10.1021/ic802442d
_journal_volume 48
_journal_year 2009
_chemical_formula_moiety 'C74 H64 Au4 Fe2 N2 P4 S4, 1.75(C4 H10 O), 2(P F6)'
_chemical_formula_sum 'C81 H81.5 Au4 F12 Fe2 N2 O1.75 P6 S4'
_chemical_formula_weight 2552.66
_chemical_melting_point ?
_space_group_IT_number 29
_symmetry_cell_setting orthorhombic
_symmetry_space_group_name_Hall 'P 2c -2ac'
_symmetry_space_group_name_H-M 'P c a 21'
_atom_sites_solution_hydrogens geom
_atom_sites_solution_primary direct
_atom_sites_solution_secondary difmap
_cell_angle_alpha 90.00
_cell_angle_beta 90.00
_cell_angle_gamma 90.00
_cell_formula_units_Z 4
_cell_length_a 35.0136(3)
_cell_length_b 11.0802(1)
_cell_length_c 22.1520(2)
_cell_measurement_reflns_used 10671
_cell_measurement_temperature 150(2)
_cell_measurement_theta_max 27.878
_cell_measurement_theta_min 5.097
_cell_volume 8594.04(13)
_computing_cell_refinement 'HKL Scalepack (Otwinowski & Minor 1997)'
_computing_data_collection 'Collect (Nonius BV, 1997-2000)'
_computing_data_reduction 'HKL Denzo and Scalepack (Otwinowski & Minor 1997)'
_computing_molecular_graphics 'Bruker SHELXTL'
_computing_publication_material 'Bruker SHELXTL'
_computing_structure_refinement 'SHELXL-97 (Sheldrick, 1997)'
_computing_structure_solution 'SHELXS-97 (Sheldrick, 1997)'
_diffrn_ambient_temperature 150(2)
_diffrn_detector_area_resol_mean 9
_diffrn_measured_fraction_theta_full 0.986
_diffrn_measured_fraction_theta_max 0.986
_diffrn_measurement_device_type KappaCCD
_diffrn_measurement_method CCD
_diffrn_radiation_monochromator graphite
_diffrn_radiation_source 'fine-focus sealed tube'
_diffrn_radiation_type MoK\a
_diffrn_radiation_wavelength 0.71073
_diffrn_reflns_av_R_equivalents 0.0820
_diffrn_reflns_av_sigmaI/netI 0.0693
_diffrn_reflns_limit_h_max 46
_diffrn_reflns_limit_h_min -46
_diffrn_reflns_limit_k_max 14
_diffrn_reflns_limit_k_min -14
_diffrn_reflns_limit_l_max 29
_diffrn_reflns_limit_l_min -25
_diffrn_reflns_number 60097
_diffrn_reflns_theta_full 27.89
_diffrn_reflns_theta_max 27.89
_diffrn_reflns_theta_min 5.16
_exptl_absorpt_coefficient_mu 7.413
_exptl_absorpt_correction_T_max 0.513
_exptl_absorpt_correction_T_min 0.301
_exptl_absorpt_correction_type multi-scan
_exptl_absorpt_process_details
; 
Multi-scan from symmetry-related measurements using 
Sortav (Blessing 1995). 
;
_exptl_crystal_colour clear_intense_orange
_exptl_crystal_density_diffrn 1.970
_exptl_crystal_density_meas ?
_exptl_crystal_density_method .
_exptl_crystal_description block
_exptl_crystal_F_000 4902
_exptl_crystal_size_max 0.30
_exptl_crystal_size_mid 0.12
_exptl_crystal_size_min 0.09
_refine_diff_density_max 1.549
_refine_diff_density_min -0.955
_refine_diff_density_rms 0.158
_refine_ls_abs_structure_details 'Flack H D (1983), Acta Cryst. A39, 876-881; 8531 Friedel pairs'
_refine_ls_abs_structure_Flack -0.002(4)
_refine_ls_extinction_method none
_refine_ls_goodness_of_fit_ref 1.032
_refine_ls_hydrogen_treatment constr
_refine_ls_matrix_type full
_refine_ls_number_parameters 989
_refine_ls_number_reflns 18911
_refine_ls_number_restraints 413
_refine_ls_restrained_S_all 1.045
_refine_ls_R_factor_all 0.0547
_refine_ls_R_factor_gt 0.0415
_refine_ls_shift/su_max 0.002
_refine_ls_shift/su_mean 0.000
_refine_ls_structure_factor_coef Fsqd
_refine_ls_weighting_details 'calc w=1/[\s^2^(Fo^2^)+(0.0428P)^2^+6.2094P] where P=(Fo^2^+2Fc^2^)/3'
_refine_ls_weighting_scheme calc
_refine_ls_wR_factor_gt 0.0886
_refine_ls_wR_factor_ref 0.0940
_reflns_number_gt 16211
_reflns_number_total 18911
_reflns_threshold_expression >2sigma(I)
_cod_data_source_file ic802442d_si_003.cif
_cod_data_source_block 2
_cod_depositor_comments
;
The following automatic conversions were performed:
'_symmetry_cell_setting' value 'Orthorhombic' changed to 'orthorhombic'
according to '/home/saulius/struct/CIF-dictionaries/cif_core.dic'
dictionary named 'cif_core.dic' version 2.4.1 from 2010-06-29.

Automatic conversion script
Id: cif_fix_enum 1527 2010-12-29 10:47:43Z saulius 

The following automatic conversions were performed:

'_chemical_melting_point' value 'not measured' was changed to '?' -
the value is undefined or not given.

Automatic conversion script
Id: cif_fix_values 1646 2011-03-28 12:23:43Z adriana 
;
_cod_original_formula_sum 'C81 H81.50 Au4 F12 Fe2 N2 O1.75 P6 S4'
_cod_database_code 4302000

loop_
_symmetry_equiv_pos_as_xyz
'x, y, z'
'-x, -y, z+1/2'
'x+1/2, -y, z'
'-x+1/2, y, z+1/2'

loop_
_atom_site_label
_atom_site_type_symbol
_atom_site_fract_x
_atom_site_fract_y
_atom_site_fract_z
_atom_site_U_iso_or_equiv
_atom_site_adp_type
_atom_site_occupancy
_atom_site_symmetry_multiplicity
_atom_site_calc_flag
_atom_site_refinement_flags
_atom_site_disorder_assembly
_atom_site_disorder_group
Au1 Au 0.061627(9) 0.60653(3) 0.781971(15) 0.02632(8) Uani 1 1 d . . .
Au2 Au 0.119251(8) 0.45022(3) 0.718564(15) 0.02570(7) Uani 1 1 d . . .
Au3 Au 0.233460(8) 1.40552(3) 0.708045(15) 0.02484(7) Uani 1 1 d . . .
Au4 Au 0.311276(9) 1.29382(3) 0.731355(16) 0.02904(8) Uani 1 1 d . . .
Fe1 Fe 0.02490(3) 0.21361(10) 0.79270(5) 0.0254(3) Uani 1 1 d . . .
Fe2 Fe 0.32859(3) 1.66034(11) 0.64417(6) 0.0281(3) Uani 1 1 d . . .
S1 S 0.09132(5) 0.75151(18) 0.72246(11) 0.0297(4) Uani 1 1 d . . .
S2 S 0.15921(6) 0.59446(18) 0.76107(10) 0.0274(5) Uani 1 1 d . . .
S3 S 0.21522(6) 1.27526(18) 0.78579(10) 0.0288(4) Uani 1 1 d . . .
S4 S 0.27412(6) 1.12251(17) 0.71734(13) 0.0344(5) Uani 1 1 d . . .
P1 P 0.03142(6) 0.4966(2) 0.85395(10) 0.0263(5) Uani 1 1 d . . .
P2 P 0.08715(6) 0.29000(19) 0.67946(10) 0.0232(4) Uani 1 1 d . . .
P3 P 0.24141(6) 1.5251(2) 0.62593(10) 0.0262(5) Uani 1 1 d . . .
P4 P 0.35862(6) 1.43209(19) 0.74096(11) 0.0269(5) Uani 1 1 d . . .
N1 N 0.15997(19) 0.8294(6) 0.7503(3) 0.0301(16) Uani 1 1 d . . .
N2 N 0.2093(2) 1.0430(6) 0.7583(3) 0.0297(16) Uani 1 1 d . . .
C1 C 0.1384(2) 0.7336(8) 0.7448(4) 0.0267(18) Uani 1 1 d . . .
C2 C 0.1454(2) 0.9562(7) 0.7449(4) 0.0284(19) Uani 1 1 d . . .
H2A H 0.1455 0.9806 0.7019 0.034 Uiso 1 1 calc R . .
H2B H 0.1188 0.9598 0.7596 0.034 Uiso 1 1 calc R . .
C3 C 0.1696(2) 1.0420(7) 0.7806(4) 0.0304(19) Uani 1 1 d . . .
H3A H 0.1587 1.1243 0.7775 0.036 Uiso 1 1 calc R . .
H3B H 0.1693 1.0180 0.8236 0.036 Uiso 1 1 calc R . .
C4 C 0.2231(2) 0.9264(8) 0.7372(5) 0.040(2) Uani 1 1 d . . .
H4A H 0.2504 0.9179 0.7478 0.048 Uiso 1 1 calc R . .
H4B H 0.2209 0.9230 0.6927 0.048 Uiso 1 1 calc R . .
C5 C 0.2008(2) 0.8215(8) 0.7647(5) 0.039(2) Uani 1 1 d . . .
H5A H 0.2111 0.7444 0.7491 0.046 Uiso 1 1 calc R . .
H5B H 0.2041 0.8220 0.8091 0.046 Uiso 1 1 calc R . .
C6 C 0.2310(2) 1.1409(8) 0.7551(4) 0.0294(19) Uani 1 1 d . . .
C7 C 0.0654(3) 0.4381(8) 0.9096(4) 0.030(2) Uani 1 1 d . . .
C8 C 0.0521(3) 0.3787(8) 0.9605(4) 0.034(2) Uani 1 1 d . . .
H8 H 0.0255 0.3728 0.9685 0.041 Uiso 1 1 calc R . .
C9 C 0.0787(3) 0.3281(8) 0.9995(4) 0.042(3) Uani 1 1 d . . .
H9 H 0.0701 0.2849 1.0340 0.050 Uiso 1 1 calc R . .
C10 C 0.1169(3) 0.3395(10) 0.9890(5) 0.049(3) Uani 1 1 d . . .
H10 H 0.1347 0.3041 1.0161 0.059 Uiso 1 1 calc R . .
C11 C 0.1298(3) 0.4025(11) 0.9393(6) 0.057(3) Uani 1 1 d . . .
H11 H 0.1564 0.4112 0.9321 0.069 Uiso 1 1 calc R . .
C12 C 0.1036(3) 0.4526(9) 0.9000(4) 0.038(2) Uani 1 1 d . . .
H12 H 0.1123 0.4974 0.8661 0.045 Uiso 1 1 calc R . .
C13 C -0.0006(2) 0.5937(9) 0.8959(4) 0.031(2) Uani 1 1 d . . .
C14 C -0.0360(3) 0.5567(10) 0.9152(4) 0.040(2) Uani 1 1 d . . .
H14 H -0.0442 0.4765 0.9072 0.047 Uiso 1 1 calc R . .
C15 C -0.0602(3) 0.6351(12) 0.9464(5) 0.050(3) Uani 1 1 d . . .
H15 H -0.0846 0.6089 0.9598 0.059 Uiso 1 1 calc R . .
C16 C -0.0482(4) 0.7495(12) 0.9571(5) 0.060(3) Uani 1 1 d . . .
H16 H -0.0648 0.8034 0.9776 0.072 Uiso 1 1 calc R . .
C17 C -0.0112(3) 0.7923(10) 0.9387(5) 0.049(3) Uani 1 1 d . . .
H17 H -0.0027 0.8720 0.9472 0.059 Uiso 1 1 calc R . .
C18 C 0.0112(3) 0.7103(9) 0.9080(4) 0.041(2) Uani 1 1 d . . .
H18 H 0.0357 0.7351 0.8945 0.049 Uiso 1 1 calc R . .
C19 C 0.1186(2) 0.1976(7) 0.6316(4) 0.0248(17) Uani 1 1 d . . .
C20 C 0.1571(2) 0.2043(8) 0.6420(4) 0.0286(19) Uani 1 1 d . . .
H20 H 0.1667 0.2563 0.6725 0.034 Uiso 1 1 calc R . .
C21 C 0.1822(2) 0.1345(8) 0.6077(4) 0.035(2) Uani 1 1 d . . .
H21 H 0.2089 0.1394 0.6146 0.042 Uiso 1 1 calc R . .
C22 C 0.1684(3) 0.0595(8) 0.5644(4) 0.035(2) Uani 1 1 d . . .
H22 H 0.1854 0.0108 0.5416 0.042 Uiso 1 1 calc R . .
C23 C 0.1298(3) 0.0538(9) 0.5535(4) 0.038(2) Uani 1 1 d . . .
H23 H 0.1205 0.0030 0.5223 0.045 Uiso 1 1 calc R . .
C24 C 0.1044(2) 0.1211(8) 0.5874(4) 0.0285(19) Uani 1 1 d . . .
H24 H 0.0776 0.1151 0.5805 0.034 Uiso 1 1 calc R . .
C25 C 0.0454(2) 0.3305(8) 0.6351(4) 0.0299(19) Uani 1 1 d . . .
C26 C 0.0410(3) 0.4518(8) 0.6194(4) 0.033(2) Uani 1 1 d . . .
H26 H 0.0598 0.5090 0.6312 0.040 Uiso 1 1 calc R . .
C27 C 0.0090(3) 0.4896(9) 0.5864(4) 0.038(2) Uani 1 1 d . . .
H27 H 0.0061 0.5717 0.5750 0.045 Uiso 1 1 calc R . .
C28 C -0.0184(3) 0.4045(9) 0.5706(4) 0.040(2) Uani 1 1 d . . .
H28 H -0.0404 0.4293 0.5488 0.048 Uiso 1 1 calc R . .
C29 C -0.0141(3) 0.2847(10) 0.5860(4) 0.039(2) Uani 1 1 d . . .
H29 H -0.0328 0.2271 0.5746 0.047 Uiso 1 1 calc R . .
C30 C 0.0181(3) 0.2488(8) 0.6184(4) 0.032(2) Uani 1 1 d . . .
H30 H 0.0211 0.1663 0.6290 0.039 Uiso 1 1 calc R . .
C31 C 0.2584(2) 1.4408(8) 0.5608(4) 0.0289(19) Uani 1 1 d . . .
C32 C 0.2573(3) 1.4919(10) 0.5044(4) 0.040(2) Uani 1 1 d . . .
H32 H 0.2503 1.5743 0.5005 0.048 Uiso 1 1 calc R . .
C33 C 0.2663(3) 1.4260(11) 0.4528(4) 0.046(3) Uani 1 1 d . . .
H33 H 0.2664 1.4635 0.4142 0.055 Uiso 1 1 calc R . .
C34 C 0.2754(3) 1.3025(10) 0.4589(5) 0.046(3) Uani 1 1 d . . .
H34 H 0.2806 1.2553 0.4241 0.055 Uiso 1 1 calc R . .
C35 C 0.2767(3) 1.2496(10) 0.5159(5) 0.042(2) Uani 1 1 d . . .
H35 H 0.2832 1.1669 0.5203 0.050 Uiso 1 1 calc R . .
C36 C 0.2682(2) 1.3203(8) 0.5669(4) 0.034(2) Uani 1 1 d . . .
H36 H 0.2693 1.2851 0.6060 0.040 Uiso 1 1 calc R . .
C37 C 0.1958(2) 1.5816(8) 0.5997(4) 0.0283(19) Uani 1 1 d . . .
C38 C 0.1852(3) 1.7021(8) 0.6047(4) 0.033(2) Uani 1 1 d . . .
H38 H 0.2028 1.7601 0.6197 0.039 Uiso 1 1 calc R . .
C39 C 0.1484(3) 1.7372(9) 0.5875(4) 0.038(2) Uani 1 1 d . . .
H39 H 0.1413 1.8198 0.5896 0.045 Uiso 1 1 calc R . .
C40 C 0.1220(3) 1.6511(10) 0.5672(4) 0.041(2) Uani 1 1 d . . .
H40 H 0.0968 1.6743 0.5567 0.049 Uiso 1 1 calc R . .
C41 C 0.1333(3) 1.5313(9) 0.5628(4) 0.038(2) Uani 1 1 d . . .
H41 H 0.1158 1.4726 0.5482 0.046 Uiso 1 1 calc R . .
C42 C 0.1692(2) 1.4972(9) 0.5789(4) 0.0294(19) Uani 1 1 d . . .
H42 H 0.1763 1.4146 0.5761 0.035 Uiso 1 1 calc R . .
C43 C 0.4042(2) 1.3578(7) 0.7456(4) 0.0292(19) Uani 1 1 d . . .
C44 C 0.4333(2) 1.3774(9) 0.7037(5) 0.041(2) Uani 1 1 d . . .
H44 H 0.4297 1.4350 0.6725 0.049 Uiso 1 1 calc R . .
C45 C 0.4677(3) 1.3135(8) 0.7067(5) 0.044(2) Uani 1 1 d . . .
H45 H 0.4872 1.3265 0.6777 0.053 Uiso 1 1 calc R . .
C46 C 0.4726(3) 1.2313(9) 0.7528(5) 0.046(3) Uani 1 1 d . . .
H46 H 0.4959 1.1874 0.7552 0.055 Uiso 1 1 calc R . .
C47 C 0.4452(3) 1.2115(9) 0.7948(5) 0.046(3) Uani 1 1 d . . .
H47 H 0.4496 1.1549 0.8262 0.056 Uiso 1 1 calc R . .
C48 C 0.4107(3) 1.2734(8) 0.7923(4) 0.037(2) Uani 1 1 d . . .
H48 H 0.3916 1.2589 0.8218 0.045 Uiso 1 1 calc R . .
C49 C 0.3544(3) 1.5261(8) 0.8081(4) 0.0288(19) Uani 1 1 d . . .
C50 C 0.3179(3) 1.5422(9) 0.8335(4) 0.036(2) Uani 1 1 d . . .
H50 H 0.2965 1.5011 0.8171 0.043 Uiso 1 1 calc R . .
C51 C 0.3134(3) 1.6172(9) 0.8819(4) 0.036(2) Uani 1 1 d . . .
H51 H 0.2886 1.6307 0.8981 0.043 Uiso 1 1 calc R . .
C52 C 0.3456(3) 1.6752(9) 0.9081(4) 0.040(2) Uani 1 1 d . . .
H52 H 0.3427 1.7261 0.9422 0.047 Uiso 1 1 calc R . .
C53 C 0.3810(3) 1.6563(10) 0.8832(5) 0.043(2) Uani 1 1 d . . .
H53 H 0.4026 1.6950 0.9003 0.052 Uiso 1 1 calc R . .
C54 C 0.3856(3) 1.5829(8) 0.8342(5) 0.036(2) Uani 1 1 d . . .
H54 H 0.4104 1.5707 0.8178 0.043 Uiso 1 1 calc R . .
C55 C 0.0036(2) 0.3712(8) 0.8258(4) 0.0253(18) Uani 1 1 d . . .
C56 C -0.0071(2) 0.3583(8) 0.7648(4) 0.0278(19) Uani 1 1 d . . .
H56 H -0.0002 0.4149 0.7313 0.033 Uiso 1 1 calc R . .
C57 C -0.0285(2) 0.2496(8) 0.7583(5) 0.035(2) Uani 1 1 d . . .
H57 H -0.0395 0.2168 0.7200 0.043 Uiso 1 1 calc R . .
C58 C -0.0316(2) 0.1969(8) 0.8168(4) 0.035(2) Uani 1 1 d . . .
H58 H -0.0450 0.1196 0.8266 0.041 Uiso 1 1 calc R . .
C59 C -0.0122(2) 0.2714(8) 0.8584(4) 0.031(2) Uani 1 1 d . . .
H59 H -0.0097 0.2564 0.9027 0.037 Uiso 1 1 calc R . .
C60 C 0.0721(2) 0.1915(7) 0.7396(4) 0.0243(17) Uani 1 1 d . . .
C61 C 0.0833(2) 0.2115(7) 0.8010(4) 0.0251(17) Uani 1 1 d . . .
H61 H 0.0994 0.2801 0.8156 0.030 Uiso 1 1 calc R . .
C62 C 0.0670(2) 0.1202(8) 0.8379(4) 0.031(2) Uani 1 1 d . . .
H62 H 0.0697 0.1122 0.8827 0.038 Uiso 1 1 calc R . .
C63 C 0.0458(3) 0.0424(9) 0.7990(4) 0.036(2) Uani 1 1 d . . .
H63 H 0.0309 -0.0299 0.8122 0.044 Uiso 1 1 calc R . .
C64 C 0.0493(2) 0.0834(7) 0.7388(4) 0.0300(19) Uani 1 1 d . . .
H64 H 0.0374 0.0455 0.7024 0.036 Uiso 1 1 calc R . .
C65 C 0.2706(2) 1.6532(8) 0.6407(4) 0.0292(19) Uani 1 1 d . . .
C66 C 0.2832(2) 1.6883(7) 0.7011(4) 0.0288(19) Uani 1 1 d . . .
H66 H 0.2778 1.6449 0.7398 0.035 Uiso 1 1 calc R . .
C67 C 0.3048(3) 1.7957(9) 0.6939(5) 0.040(2) Uani 1 1 d . . .
H67 H 0.3178 1.8408 0.7271 0.048 Uiso 1 1 calc R . .
C68 C 0.3054(3) 1.8275(9) 0.6335(5) 0.043(2) Uani 1 1 d . . .
H68 H 0.3191 1.8990 0.6165 0.051 Uiso 1 1 calc R . .
C69 C 0.2845(3) 1.7430(8) 0.5991(5) 0.039(2) Uani 1 1 d . . .
H69 H 0.2805 1.7447 0.5545 0.047 Uiso 1 1 calc R . .
C70 C 0.3637(2) 1.5308(8) 0.6774(4) 0.0291(19) Uani 1 1 d . . .
C71 C 0.3522(2) 1.4991(8) 0.6177(4) 0.031(2) Uani 1 1 d . . .
H71 H 0.3380 1.4247 0.6054 0.037 Uiso 1 1 calc R . .
C72 C 0.3642(3) 1.5946(10) 0.5791(4) 0.043(2) Uani 1 1 d . . .
H72 H 0.3596 1.5990 0.5346 0.051 Uiso 1 1 calc R . .
C73 C 0.3841(3) 1.6826(9) 0.6143(5) 0.040(2) Uani 1 1 d . . .
H73 H 0.3954 1.7594 0.5988 0.048 Uiso 1 1 calc R . .
C74 C 0.3834(2) 1.6448(8) 0.6755(5) 0.034(2) Uani 1 1 d . . .
H74 H 0.3947 1.6887 0.7107 0.041 Uiso 1 1 calc R . .
P5 P 0.02200(9) 0.8746(2) 0.53309(14) 0.0498(7) Uani 1 1 d D . .
F1 F 0.0544(2) 0.8623(7) 0.5831(3) 0.079(2) Uani 1 1 d D . .
F2 F 0.0512(2) 0.9474(8) 0.4928(4) 0.095(3) Uani 1 1 d . . .
F3 F 0.0084(3) 0.9976(6) 0.5629(4) 0.091(3) Uani 1 1 d D . .
F4 F -0.00980(18) 0.8885(5) 0.4820(3) 0.0589(17) Uani 1 1 d D . .
F5 F -0.0076(2) 0.8006(6) 0.5737(3) 0.073(2) Uani 1 1 d D . .
F6 F 0.0356(2) 0.7512(6) 0.5033(3) 0.0644(18) Uani 1 1 d D . .
P6 P 0.23004(17) 0.8981(5) 0.9347(2) 0.0504(13) Uiso 0.60 1 d PD A 1
F7 F 0.2537(4) 0.8662(13) 0.8735(5) 0.098(2) Uiso 0.60 1 d PD A 1
F8 F 0.2065(3) 0.9298(11) 0.9932(5) 0.098(2) Uiso 0.60 1 d PD A 1
F9 F 0.2689(3) 0.9331(12) 0.9660(5) 0.098(2) Uiso 0.60 1 d PD A 1
F10 F 0.2267(4) 1.0336(9) 0.9105(6) 0.098(2) Uiso 0.60 1 d PD A 1
F11 F 0.1918(3) 0.8698(12) 0.8995(5) 0.098(2) Uiso 0.60 1 d PD A 1
F12 F 0.2346(4) 0.7646(9) 0.9543(6) 0.098(2) Uiso 0.60 1 d PD A 1
P6A P 0.2456(2) 0.9097(7) 0.9372(3) 0.054(2) Uiso 0.40 1 d PD B 2
F7A F 0.2622(4) 0.8748(15) 0.8745(5) 0.075(2) Uiso 0.40 1 d PD B 2
F8A F 0.2262(4) 0.9437(13) 1.0011(5) 0.075(2) Uiso 0.40 1 d PD B 2
F9A F 0.2695(4) 1.0288(11) 0.9417(7) 0.075(2) Uiso 0.40 1 d PD B 2
F10A F 0.2111(4) 0.9825(13) 0.9045(6) 0.075(2) Uiso 0.40 1 d PD B 2
F11A F 0.2183(4) 0.7903(11) 0.9349(7) 0.075(2) Uiso 0.40 1 d PD B 2
F12A F 0.2762(4) 0.8335(12) 0.9715(6) 0.075(2) Uiso 0.40 1 d PD B 2
O1 O 0.3504(4) 0.1421(12) 0.8899(6) 0.110(4) Uani 1 1 d . . .
C1S C 0.3719(5) -0.0360(15) 0.8317(11) 0.124(8) Uani 1 1 d . . .
H1SA H 0.3627 -0.1159 0.8193 0.187 Uiso 1 1 calc R . .
H1SB H 0.3933 -0.0452 0.8597 0.187 Uiso 1 1 calc R . .
H1SC H 0.3803 0.0090 0.7960 0.187 Uiso 1 1 calc R . .
C2S C 0.3419(9) 0.0276(17) 0.8604(11) 0.154(11) Uani 1 1 d . . .
H2SA H 0.3307 -0.0267 0.8912 0.185 Uiso 1 1 calc R . .
H2SB H 0.3219 0.0428 0.8299 0.185 Uiso 1 1 calc R . .
C3S C 0.3188(4) 0.2146(17) 0.9047(9) 0.107(7) Uani 1 1 d . . .
H3SA H 0.2990 0.1663 0.9254 0.128 Uiso 1 1 calc R . .
H3SB H 0.3075 0.2507 0.8679 0.128 Uiso 1 1 calc R . .
C4S C 0.3332(4) 0.3076(12) 0.9442(7) 0.072(4) Uani 1 1 d . . .
H4SA H 0.3119 0.3562 0.9594 0.108 Uiso 1 1 calc R . .
H4SB H 0.3510 0.3594 0.9218 0.108 Uiso 1 1 calc R . .
H4SC H 0.3467 0.2702 0.9782 0.108 Uiso 1 1 calc R . .
O2S O 0.3953(5) 1.9535(13) 0.5617(7) 0.093(4) Uiso 0.75 1 d P . .
C5S C 0.3917(7) 1.869(3) 0.4661(12) 0.118(9) Uiso 0.75 1 d P . .
H5SA H 0.3959 1.8897 0.4235 0.177 Uiso 0.75 1 calc PR . .
H5SB H 0.3661 1.8349 0.4711 0.177 Uiso 0.75 1 calc PR . .
H5SC H 0.4109 1.8104 0.4790 0.177 Uiso 0.75 1 calc PR . .
C6S C 0.3948(7) 1.971(2) 0.5002(11) 0.100(7) Uiso 0.75 1 d P . .
H6SA H 0.3732 2.0250 0.4903 0.120 Uiso 0.75 1 calc PR . .
H6SB H 0.4186 2.0132 0.4886 0.120 Uiso 0.75 1 calc PR . .
C7S C 0.3992(10) 2.051(3) 0.6089(14) 0.136(10) Uiso 0.75 1 d P . .
H7SA H 0.4212 2.1021 0.5975 0.163 Uiso 0.75 1 calc PR . .
H7SB H 0.3761 2.1024 0.6067 0.163 Uiso 0.75 1 calc PR . .
C8S C 0.4036(7) 2.019(2) 0.6638(11) 0.101(7) Uiso 0.75 1 d P . .
H8SA H 0.4053 2.0915 0.6893 0.152 Uiso 0.75 1 calc PR . .
H8SB H 0.4272 1.9723 0.6678 0.152 Uiso 0.75 1 calc PR . .
H8SC H 0.3818 1.9702 0.6767 0.152 Uiso 0.75 1 calc PR . .

loop_
_atom_site_aniso_label
_atom_site_aniso_U_11
_atom_site_aniso_U_22
_atom_site_aniso_U_33
_atom_site_aniso_U_23
_atom_site_aniso_U_13
_atom_site_aniso_U_12
Au1 0.02291(14) 0.02368(16) 0.03236(18) -0.00206(14) 0.00306(14) -0.00237(12)
Au2 0.02650(14) 0.01890(14) 0.03170(17) -0.00434(13) 0.00109(14) -0.00364(11)
Au3 0.02510(14) 0.02078(15) 0.02865(17) -0.00034(13) -0.00274(13) -0.00113(11)
Au4 0.02113(14) 0.02437(15) 0.0416(2) 0.00002(14) -0.00194(14) -0.00528(12)
Fe1 0.0225(5) 0.0235(6) 0.0301(7) -0.0016(5) 0.0002(5) -0.0024(5)
Fe2 0.0238(6) 0.0257(6) 0.0348(7) -0.0006(5) -0.0003(5) -0.0013(5)
S1 0.0234(9) 0.0236(9) 0.0422(13) 0.0039(10) -0.0020(9) -0.0041(8)
S2 0.0249(10) 0.0188(10) 0.0384(13) -0.0034(9) -0.0009(9) -0.0050(8)
S3 0.0340(11) 0.0196(10) 0.0328(11) -0.0006(9) 0.0004(10) -0.0035(8)
S4 0.0248(9) 0.0203(10) 0.0581(15) -0.0023(11) 0.0018(11) -0.0060(7)
P1 0.0225(10) 0.0256(12) 0.0308(12) -0.0033(9) 0.0040(9) -0.0001(9)
P2 0.0220(10) 0.0193(10) 0.0283(11) -0.0029(9) -0.0016(8) -0.0011(8)
P3 0.0249(10) 0.0238(11) 0.0299(12) 0.0012(9) -0.0034(9) 0.0003(9)
P4 0.0201(10) 0.0235(11) 0.0372(13) -0.0011(9) 0.0000(9) -0.0037(8)
N1 0.022(3) 0.017(4) 0.051(5) -0.003(3) 0.001(3) -0.003(3)
N2 0.023(3) 0.022(4) 0.044(4) -0.002(3) 0.000(3) -0.001(3)
C1 0.024(4) 0.032(5) 0.025(4) -0.003(3) 0.007(3) 0.001(3)
C2 0.018(4) 0.019(4) 0.048(5) 0.003(4) 0.001(3) 0.003(3)
C3 0.022(4) 0.025(4) 0.044(5) -0.001(4) 0.002(4) -0.003(3)
C4 0.021(4) 0.031(5) 0.067(7) -0.007(5) 0.007(4) 0.002(3)
C5 0.023(4) 0.023(5) 0.070(7) 0.002(4) -0.006(4) 0.002(4)
C6 0.034(5) 0.024(4) 0.031(5) -0.001(4) -0.005(4) 0.004(4)
C7 0.032(5) 0.022(4) 0.038(5) -0.007(4) 0.003(4) 0.005(4)
C8 0.032(5) 0.031(5) 0.040(5) 0.001(4) -0.006(4) -0.002(4)
C9 0.066(7) 0.026(5) 0.033(5) 0.001(4) -0.018(5) -0.007(5)
C10 0.044(6) 0.052(7) 0.051(7) -0.006(6) -0.021(5) -0.003(5)
C11 0.032(5) 0.082(9) 0.058(8) -0.015(6) -0.020(5) -0.006(5)
C12 0.035(5) 0.048(6) 0.030(5) -0.004(4) 0.000(4) -0.006(4)
C13 0.027(4) 0.042(6) 0.023(5) 0.000(4) 0.002(3) -0.003(4)
C14 0.034(5) 0.051(6) 0.034(5) 0.001(4) 0.004(4) 0.011(5)
C15 0.039(6) 0.070(8) 0.039(6) 0.000(6) 0.014(5) 0.023(6)
C16 0.073(8) 0.063(8) 0.043(6) -0.007(6) 0.009(6) 0.030(7)
C17 0.071(8) 0.038(6) 0.038(6) -0.014(5) -0.001(5) 0.017(5)
C18 0.050(6) 0.043(6) 0.030(5) -0.009(4) 0.003(4) -0.001(5)
C19 0.029(4) 0.025(4) 0.020(4) 0.002(3) -0.001(3) -0.001(3)
C20 0.027(4) 0.026(4) 0.033(5) -0.007(4) -0.005(4) -0.004(3)
C21 0.025(4) 0.033(5) 0.047(6) 0.005(4) 0.007(4) -0.001(4)
C22 0.035(5) 0.035(5) 0.035(5) -0.006(4) 0.007(4) 0.004(4)
C23 0.039(5) 0.040(6) 0.034(5) -0.007(4) 0.003(4) 0.006(4)
C24 0.029(4) 0.027(5) 0.030(5) -0.016(4) -0.003(4) -0.001(3)
C25 0.022(4) 0.035(5) 0.032(5) -0.007(4) 0.007(4) 0.001(4)
C26 0.032(5) 0.029(5) 0.038(5) -0.001(4) 0.005(4) 0.009(4)
C27 0.045(6) 0.031(5) 0.037(5) 0.005(4) 0.002(4) 0.011(4)
C28 0.036(5) 0.052(7) 0.033(5) 0.008(4) 0.001(4) 0.015(5)
C29 0.029(5) 0.050(7) 0.037(5) -0.008(5) 0.001(4) 0.002(4)
C30 0.034(5) 0.027(5) 0.036(5) 0.002(4) -0.001(4) 0.000(4)
C31 0.024(4) 0.031(5) 0.032(5) 0.000(4) -0.001(3) -0.004(4)
C32 0.028(5) 0.048(6) 0.045(6) -0.003(5) 0.004(4) 0.006(4)
C33 0.042(6) 0.072(8) 0.024(5) 0.011(5) 0.005(4) 0.011(5)
C34 0.043(6) 0.056(7) 0.039(6) -0.011(5) 0.006(5) 0.000(5)
C35 0.028(5) 0.042(6) 0.055(7) -0.008(5) 0.002(4) 0.002(4)
C36 0.033(5) 0.031(5) 0.037(5) 0.001(4) 0.008(4) -0.008(4)
C37 0.028(4) 0.034(5) 0.022(4) -0.005(4) 0.005(3) 0.004(4)
C38 0.035(5) 0.028(5) 0.036(5) 0.007(4) 0.006(4) 0.006(4)
C39 0.035(5) 0.041(6) 0.037(5) 0.006(4) 0.002(4) 0.017(4)
C40 0.028(5) 0.065(7) 0.029(5) 0.004(5) -0.004(4) 0.014(5)
C41 0.028(5) 0.049(6) 0.036(5) -0.001(4) -0.001(4) -0.008(4)
C42 0.026(4) 0.039(5) 0.023(5) -0.001(4) -0.001(3) 0.000(4)
C43 0.026(4) 0.021(4) 0.041(5) -0.011(4) -0.004(4) -0.001(3)
C44 0.025(4) 0.050(6) 0.048(6) 0.004(5) 0.004(4) 0.003(4)
C45 0.032(5) 0.038(5) 0.063(7) 0.003(5) 0.012(5) 0.009(4)
C46 0.027(5) 0.042(6) 0.068(7) 0.003(5) -0.014(5) 0.013(4)
C47 0.046(6) 0.040(6) 0.054(7) 0.003(5) -0.017(5) 0.008(5)
C48 0.035(5) 0.036(5) 0.040(6) 0.007(4) -0.003(4) 0.002(4)
C49 0.037(5) 0.022(4) 0.028(5) 0.005(4) 0.004(4) 0.004(4)
C50 0.031(5) 0.043(6) 0.033(5) 0.004(4) -0.010(4) -0.005(4)
C51 0.034(5) 0.038(6) 0.035(5) 0.003(4) 0.011(4) 0.011(4)
C52 0.054(6) 0.032(5) 0.033(5) 0.001(4) 0.003(5) 0.010(5)
C53 0.042(6) 0.041(6) 0.047(6) -0.012(5) -0.013(5) -0.003(5)
C54 0.029(5) 0.031(5) 0.048(6) 0.001(4) -0.007(4) -0.005(4)
C55 0.017(4) 0.030(5) 0.029(5) -0.010(4) 0.005(3) 0.000(3)
C56 0.019(4) 0.030(5) 0.034(5) -0.002(4) -0.001(3) 0.002(3)
C57 0.018(4) 0.037(5) 0.051(6) -0.013(5) -0.006(4) 0.002(4)
C58 0.019(4) 0.032(5) 0.052(6) -0.006(4) 0.006(4) -0.005(4)
C59 0.025(4) 0.031(5) 0.038(5) -0.006(4) 0.009(4) -0.006(4)
C60 0.020(3) 0.022(4) 0.032(5) -0.006(3) 0.000(3) 0.004(3)
C61 0.022(4) 0.023(4) 0.030(5) -0.005(3) 0.005(3) 0.005(3)
C62 0.030(4) 0.034(5) 0.029(5) 0.006(4) -0.008(4) 0.005(4)
C63 0.030(5) 0.037(5) 0.041(6) 0.006(4) 0.007(4) -0.003(4)
C64 0.024(4) 0.023(4) 0.042(5) -0.001(4) -0.004(4) 0.002(3)
C65 0.021(4) 0.021(4) 0.045(5) 0.004(4) -0.002(4) 0.007(3)
C66 0.024(4) 0.024(4) 0.039(5) -0.008(4) 0.004(4) 0.003(3)
C67 0.028(4) 0.033(5) 0.058(7) -0.019(5) 0.001(4) -0.004(4)
C68 0.027(5) 0.027(5) 0.074(8) 0.005(5) -0.004(5) -0.001(4)
C69 0.032(5) 0.029(5) 0.057(6) 0.011(5) -0.010(4) 0.001(4)
C70 0.020(4) 0.027(5) 0.040(5) -0.006(4) -0.005(4) -0.001(3)
C71 0.027(4) 0.031(5) 0.034(5) -0.003(4) 0.009(4) -0.003(4)
C72 0.046(6) 0.057(7) 0.025(5) -0.012(4) 0.008(4) 0.006(5)
C73 0.032(5) 0.035(6) 0.054(7) 0.003(5) 0.015(4) -0.001(4)
C74 0.024(4) 0.029(5) 0.049(6) -0.001(4) -0.003(4) -0.002(4)
P5 0.0579(18) 0.0307(14) 0.0608(19) 0.0001(13) -0.0254(15) -0.0061(13)
F1 0.093(6) 0.061(5) 0.082(5) -0.011(4) -0.051(4) 0.012(4)
F2 0.083(6) 0.082(6) 0.121(7) 0.041(5) -0.039(5) -0.030(5)
F3 0.109(7) 0.041(4) 0.122(7) -0.033(4) -0.054(5) 0.021(4)
F4 0.053(4) 0.052(4) 0.072(4) -0.003(3) -0.030(3) 0.003(3)
F5 0.086(6) 0.057(5) 0.077(5) 0.010(4) -0.002(4) -0.003(4)
F6 0.061(4) 0.058(4) 0.075(4) -0.007(3) -0.026(4) 0.015(3)
O1 0.114(10) 0.100(9) 0.117(10) 0.010(8) 0.023(8) 0.007(8)
C1S 0.074(11) 0.064(11) 0.23(2) 0.059(13) 0.041(13) -0.007(9)
C2S 0.27(3) 0.058(12) 0.139(18) -0.011(12) 0.05(2) 0.026(15)
C3S 0.058(9) 0.121(16) 0.142(16) -0.064(13) -0.017(10) 0.017(9)
C4S 0.071(9) 0.062(9) 0.082(10) 0.011(7) 0.019(8) 0.005(7)

loop_
_atom_type_symbol
_atom_type_description
_atom_type_scat_dispersion_real
_atom_type_scat_dispersion_imag
_atom_type_scat_source
C C 0.0033 0.0016 'International Tables Vol C Tables 4.2.6.8 and 6.1.1.4'
H H 0.0000 0.0000 'International Tables Vol C Tables 4.2.6.8 and 6.1.1.4'
N N 0.0061 0.0033 'International Tables Vol C Tables 4.2.6.8 and 6.1.1.4'
F F 0.0171 0.0103 'International Tables Vol C Tables 4.2.6.8 and 6.1.1.4'
P P 0.1023 0.0942 'International Tables Vol C Tables 4.2.6.8 and 6.1.1.4'
S S 0.1246 0.1234 'International Tables Vol C Tables 4.2.6.8 and 6.1.1.4'
Fe Fe 0.3463 0.8444 'International Tables Vol C Tables 4.2.6.8 and 6.1.1.4'
Au Au -2.0133 8.8022 'International Tables Vol C Tables 4.2.6.8 and 6.1.1.4'
O O 0.0106 0.0060 'International Tables Vol C Tables 4.2.6.8 and 6.1.1.4'

loop_
_geom_angle_atom_site_label_1
_geom_angle_atom_site_label_2
_geom_angle_atom_site_label_3
_geom_angle
_geom_angle_site_symmetry_1
_geom_angle_site_symmetry_3
_geom_angle_publ_flag
P1 Au1 S1 168.16(8) . . ?
P1 Au1 Au2 109.39(6) . . ?
S1 Au1 Au2 80.39(5) . . ?
P2 Au2 S2 171.72(8) . . ?
P2 Au2 Au1 107.23(5) . . ?
S2 Au2 Au1 79.55(5) . . ?
P3 Au3 S3 170.40(8) . . ?
P3 Au3 Au4 105.34(6) . . ?
S3 Au3 Au4 82.42(5) . . ?
P4 Au4 S4 167.05(8) . . ?
P4 Au4 Au3 113.36(6) . . ?
S4 Au4 Au3 78.91(5) . . ?
C55 Fe1 C63 154.9(4) . . ?
C55 Fe1 C60 127.3(3) . . ?
C63 Fe1 C60 68.7(3) . . ?
C55 Fe1 C56 40.4(3) . . ?
C63 Fe1 C56 160.8(4) . . ?
C60 Fe1 C56 111.2(3) . . ?
C55 Fe1 C59 41.0(3) . . ?
C63 Fe1 C59 118.0(4) . . ?
C60 Fe1 C59 163.2(3) . . ?
C56 Fe1 C59 68.0(4) . . ?
C55 Fe1 C61 110.0(3) . . ?
C63 Fe1 C61 68.0(3) . . ?
C60 Fe1 C61 40.9(3) . . ?
C56 Fe1 C61 125.4(3) . . ?
C59 Fe1 C61 124.8(3) . . ?
C55 Fe1 C58 68.4(3) . . ?
C63 Fe1 C58 104.1(4) . . ?
C60 Fe1 C58 156.4(3) . . ?
C56 Fe1 C58 67.9(4) . . ?
C59 Fe1 C58 40.1(3) . . ?
C61 Fe1 C58 159.0(4) . . ?
C55 Fe1 C57 68.6(3) . . ?
C63 Fe1 C57 122.1(4) . . ?
C60 Fe1 C57 123.0(4) . . ?
C56 Fe1 C57 40.6(3) . . ?
C59 Fe1 C57 68.1(4) . . ?
C61 Fe1 C57 160.1(4) . . ?
C58 Fe1 C57 40.5(4) . . ?
C55 Fe1 C64 164.2(4) . . ?
C63 Fe1 C64 40.4(4) . . ?
C60 Fe1 C64 41.1(3) . . ?
C56 Fe1 C64 126.8(3) . . ?
C59 Fe1 C64 153.1(3) . . ?
C61 Fe1 C64 68.3(3) . . ?
C58 Fe1 C64 119.1(4) . . ?
C57 Fe1 C64 107.4(4) . . ?
C55 Fe1 C62 121.1(4) . . ?
C63 Fe1 C62 40.7(4) . . ?
C60 Fe1 C62 69.0(3) . . ?
C56 Fe1 C62 158.4(4) . . ?
C59 Fe1 C62 105.4(4) . . ?
C61 Fe1 C62 40.4(3) . . ?
C58 Fe1 C62 121.1(4) . . ?
C57 Fe1 C62 157.9(4) . . ?
C64 Fe1 C62 68.5(4) . . ?
C70 Fe2 C65 126.3(3) . . ?
C70 Fe2 C68 158.1(4) . . ?
C65 Fe2 C68 68.4(4) . . ?
C70 Fe2 C67 124.9(4) . . ?
C65 Fe2 C67 69.0(4) . . ?
C68 Fe2 C67 39.7(4) . . ?
C70 Fe2 C72 68.5(4) . . ?
C65 Fe2 C72 124.7(4) . . ?
C68 Fe2 C72 119.1(4) . . ?
C67 Fe2 C72 153.4(4) . . ?
C70 Fe2 C74 41.4(3) . . ?
C65 Fe2 C74 160.9(4) . . ?
C68 Fe2 C74 119.4(4) . . ?
C67 Fe2 C74 105.2(4) . . ?
C72 Fe2 C74 68.7(4) . . ?
C70 Fe2 C69 161.4(4) . . ?
C65 Fe2 C69 41.3(4) . . ?
C68 Fe2 C69 40.3(4) . . ?
C67 Fe2 C69 68.1(4) . . ?
C72 Fe2 C69 105.9(4) . . ?
C74 Fe2 C69 155.0(4) . . ?
C70 Fe2 C66 110.7(4) . . ?
C65 Fe2 C66 41.9(4) . . ?
C68 Fe2 C66 68.0(4) . . ?
C67 Fe2 C66 40.6(3) . . ?
C72 Fe2 C66 164.0(4) . . ?
C74 Fe2 C66 122.0(4) . . ?
C69 Fe2 C66 69.5(4) . . ?
C70 Fe2 C71 40.9(3) . . ?
C65 Fe2 C71 110.9(4) . . ?
C68 Fe2 C71 156.7(4) . . ?
C67 Fe2 C71 163.4(4) . . ?
C72 Fe2 C71 40.7(4) . . ?
C74 Fe2 C71 69.3(4) . . ?
C69 Fe2 C71 123.5(4) . . ?
C66 Fe2 C71 128.2(3) . . ?
C70 Fe2 C73 68.3(4) . . ?
C65 Fe2 C73 158.6(4) . . ?
C68 Fe2 C73 103.3(4) . . ?
C67 Fe2 C73 118.0(4) . . ?
C72 Fe2 C73 40.8(4) . . ?
C74 Fe2 C73 40.3(4) . . ?
C69 Fe2 C73 119.8(4) . . ?
C66 Fe2 C73 155.0(4) . . ?
C71 Fe2 C73 68.6(4) . . ?
C1 S1 Au1 100.7(3) . . ?
C1 S2 Au2 105.9(3) . . ?
C6 S3 Au3 98.9(3) . . ?
C6 S4 Au4 109.1(3) . . ?
C55 P1 C13 107.5(4) . . ?
C55 P1 C7 108.0(4) . . ?
C13 P1 C7 105.4(4) . . ?
C55 P1 Au1 114.9(3) . . ?
C13 P1 Au1 109.3(3) . . ?
C7 P1 Au1 111.1(3) . . ?
C60 P2 C25 108.3(4) . . ?
C60 P2 C19 105.4(4) . . ?
C25 P2 C19 107.9(4) . . ?
C60 P2 Au2 109.6(3) . . ?
C25 P2 Au2 114.3(3) . . ?
C19 P2 Au2 111.0(3) . . ?
C65 P3 C37 106.8(4) . . ?
C65 P3 C31 111.6(4) . . ?
C37 P3 C31 102.2(4) . . ?
C65 P3 Au3 112.9(3) . . ?
C37 P3 Au3 110.5(3) . . ?
C31 P3 Au3 112.1(3) . . ?
C70 P4 C43 103.7(4) . . ?
C70 P4 C49 107.5(4) . . ?
C43 P4 C49 106.7(4) . . ?
C70 P4 Au4 114.3(3) . . ?
C43 P4 Au4 110.2(3) . . ?
C49 P4 Au4 113.8(3) . . ?
C1 N1 C5 122.3(7) . . ?
C1 N1 C2 123.8(7) . . ?
C5 N1 C2 113.8(6) . . ?
C6 N2 C4 121.3(7) . . ?
C6 N2 C3 124.3(7) . . ?
C4 N2 C3 114.3(6) . . ?
N1 C1 S1 118.9(6) . . ?
N1 C1 S2 117.2(6) . . ?
S1 C1 S2 123.9(5) . . ?
C3 C2 N1 111.1(7) . . ?
C3 C2 H2A 109.4 . . ?
N1 C2 H2A 109.4 . . ?
C3 C2 H2B 109.4 . . ?
N1 C2 H2B 109.4 . . ?
H2A C2 H2B 108.0 . . ?
N2 C3 C2 111.2(7) . . ?
N2 C3 H3A 109.4 . . ?
C2 C3 H3A 109.4 . . ?
N2 C3 H3B 109.4 . . ?
C2 C3 H3B 109.4 . . ?
H3A C3 H3B 108.0 . . ?
N2 C4 C5 112.2(8) . . ?
N2 C4 H4A 109.2 . . ?
C5 C4 H4A 109.2 . . ?
N2 C4 H4B 109.2 . . ?
C5 C4 H4B 109.2 . . ?
H4A C4 H4B 107.9 . . ?
N1 C5 C4 111.5(7) . . ?
N1 C5 H5A 109.3 . . ?
C4 C5 H5A 109.3 . . ?
N1 C5 H5B 109.3 . . ?
C4 C5 H5B 109.3 . . ?
H5A C5 H5B 108.0 . . ?
N2 C6 S3 120.1(7) . . ?
N2 C6 S4 115.3(6) . . ?
S3 C6 S4 124.6(5) . . ?
C12 C7 C8 120.9(9) . . ?
C12 C7 P1 119.3(7) . . ?
C8 C7 P1 119.8(7) . . ?
C7 C8 C9 118.2(9) . . ?
C7 C8 H8 120.9 . . ?
C9 C8 H8 120.9 . . ?
C10 C9 C8 121.0(10) . . ?
C10 C9 H9 119.5 . . ?
C8 C9 H9 119.5 . . ?
C9 C10 C11 120.2(10) . . ?
C9 C10 H10 119.9 . . ?
C11 C10 H10 119.9 . . ?
C12 C11 C10 119.4(10) . . ?
C12 C11 H11 120.3 . . ?
C10 C11 H11 120.3 . . ?
C7 C12 C11 120.3(10) . . ?
C7 C12 H12 119.8 . . ?
C11 C12 H12 119.8 . . ?
C14 C13 C18 119.1(9) . . ?
C14 C13 P1 122.8(8) . . ?
C18 C13 P1 118.1(7) . . ?
C13 C14 C15 121.0(11) . . ?
C13 C14 H14 119.5 . . ?
C15 C14 H14 119.5 . . ?
C16 C15 C14 118.7(11) . . ?
C16 C15 H15 120.6 . . ?
C14 C15 H15 120.6 . . ?
C15 C16 C17 122.5(10) . . ?
C15 C16 H16 118.7 . . ?
C17 C16 H16 118.7 . . ?
C18 C17 C16 115.7(10) . . ?
C18 C17 H17 122.2 . . ?
C16 C17 H17 122.2 . . ?
C17 C18 C13 122.9(10) . . ?
C17 C18 H18 118.6 . . ?
C13 C18 H18 118.6 . . ?
C20 C19 C24 120.4(8) . . ?
C20 C19 P2 117.5(6) . . ?
C24 C19 P2 122.1(6) . . ?
C19 C20 C21 119.8(8) . . ?
C19 C20 H20 120.1 . . ?
C21 C20 H20 120.1 . . ?
C22 C21 C20 120.0(8) . . ?
C22 C21 H21 120.0 . . ?
C20 C21 H21 120.0 . . ?
C21 C22 C23 120.1(9) . . ?
C21 C22 H22 119.9 . . ?
C23 C22 H22 119.9 . . ?
C22 C23 C24 120.9(9) . . ?
C22 C23 H23 119.6 . . ?
C24 C23 H23 119.6 . . ?
C23 C24 C19 118.7(8) . . ?
C23 C24 H24 120.6 . . ?
C19 C24 H24 120.6 . . ?
C30 C25 C26 119.6(8) . . ?
C30 C25 P2 123.0(7) . . ?
C26 C25 P2 117.3(7) . . ?
C25 C26 C27 120.2(9) . . ?
C25 C26 H26 119.9 . . ?
C27 C26 H26 119.9 . . ?
C28 C27 C26 118.8(9) . . ?
C28 C27 H27 120.6 . . ?
C26 C27 H27 120.6 . . ?
C29 C28 C27 120.9(9) . . ?
C29 C28 H28 119.5 . . ?
C27 C28 H28 119.5 . . ?
C28 C29 C30 119.4(10) . . ?
C28 C29 H29 120.3 . . ?
C30 C29 H29 120.3 . . ?
C25 C30 C29 121.0(9) . . ?
C25 C30 H30 119.5 . . ?
C29 C30 H30 119.5 . . ?
C32 C31 C36 119.6(9) . . ?
C32 C31 P3 120.1(7) . . ?
C36 C31 P3 119.9(7) . . ?
C31 C32 C33 121.7(10) . . ?
C31 C32 H32 119.2 . . ?
C33 C32 H32 119.2 . . ?
C32 C33 C34 118.7(9) . . ?
C32 C33 H33 120.7 . . ?
C34 C33 H33 120.7 . . ?
C35 C34 C33 120.2(9) . . ?
C35 C34 H34 119.9 . . ?
C33 C34 H34 119.9 . . ?
C34 C35 C36 119.2(10) . . ?
C34 C35 H35 120.4 . . ?
C36 C35 H35 120.4 . . ?
C31 C36 C35 120.6(9) . . ?
C31 C36 H36 119.7 . . ?
C35 C36 H36 119.7 . . ?
C38 C37 C42 119.5(8) . . ?
C38 C37 P3 122.7(7) . . ?
C42 C37 P3 117.5(7) . . ?
C37 C38 C39 119.3(9) . . ?
C37 C38 H38 120.3 . . ?
C39 C38 H38 120.3 . . ?
C38 C39 C40 120.4(9) . . ?
C38 C39 H39 119.8 . . ?
C40 C39 H39 119.8 . . ?
C41 C40 C39 119.0(8) . . ?
C41 C40 H40 120.5 . . ?
C39 C40 H40 120.5 . . ?
C42 C41 C40 120.8(9) . . ?
C42 C41 H41 119.6 . . ?
C40 C41 H41 119.6 . . ?
C41 C42 C37 121.0(9) . . ?
C41 C42 H42 119.5 . . ?
C37 C42 H42 119.5 . . ?
C44 C43 C48 118.2(8) . . ?
C44 C43 P4 122.5(7) . . ?
C48 C43 P4 119.2(7) . . ?
C43 C44 C45 121.1(9) . . ?
C43 C44 H44 119.5 . . ?
C45 C44 H44 119.5 . . ?
C46 C45 C44 118.7(9) . . ?
C46 C45 H45 120.7 . . ?
C44 C45 H45 120.7 . . ?
C47 C46 C45 121.7(9) . . ?
C47 C46 H46 119.2 . . ?
C45 C46 H46 119.2 . . ?
C46 C47 C48 120.6(10) . . ?
C46 C47 H47 119.7 . . ?
C48 C47 H47 119.7 . . ?
C47 C48 C43 119.7(9) . . ?
C47 C48 H48 120.1 . . ?
C43 C48 H48 120.1 . . ?
C54 C49 C50 119.4(9) . . ?
C54 C49 P4 122.3(7) . . ?
C50 C49 P4 118.3(7) . . ?
C51 C50 C49 119.7(9) . . ?
C51 C50 H50 120.1 . . ?
C49 C50 H50 120.1 . . ?
C50 C51 C52 120.2(9) . . ?
C50 C51 H51 119.9 . . ?
C52 C51 H51 119.9 . . ?
C53 C52 C51 118.9(9) . . ?
C53 C52 H52 120.5 . . ?
C51 C52 H52 120.5 . . ?
C54 C53 C52 121.1(9) . . ?
C54 C53 H53 119.4 . . ?
C52 C53 H53 119.4 . . ?
C53 C54 C49 120.5(9) . . ?
C53 C54 H54 119.7 . . ?
C49 C54 H54 119.7 . . ?
C56 C55 C59 107.5(7) . . ?
C56 C55 P1 123.5(7) . . ?
C59 C55 P1 129.0(7) . . ?
C56 C55 Fe1 70.4(5) . . ?
C59 C55 Fe1 70.2(5) . . ?
P1 C55 Fe1 126.0(4) . . ?
C55 C56 C57 108.7(8) . . ?
C55 C56 Fe1 69.2(5) . . ?
C57 C56 Fe1 69.9(5) . . ?
C55 C56 H56 125.6 . . ?
C57 C56 H56 125.6 . . ?
Fe1 C56 H56 125.6 . . ?
C58 C57 C56 107.2(8) . . ?
C58 C57 Fe1 69.7(5) . . ?
C56 C57 Fe1 69.4(5) . . ?
C58 C57 H57 126.4 . . ?
C56 C57 H57 126.4 . . ?
Fe1 C57 H57 126.4 . . ?
C59 C58 C57 108.5(8) . . ?
C59 C58 Fe1 69.8(5) . . ?
C57 C58 Fe1 69.8(5) . . ?
C59 C58 H58 125.7 . . ?
C57 C58 H58 125.7 . . ?
Fe1 C58 H58 125.7 . . ?
C58 C59 C55 108.0(8) . . ?
C58 C59 Fe1 70.0(5) . . ?
C55 C59 Fe1 68.8(5) . . ?
C58 C59 H59 126.0 . . ?
C55 C59 H59 126.0 . . ?
Fe1 C59 H59 126.0 . . ?
C61 C60 C64 107.0(7) . . ?
C61 C60 P2 121.8(6) . . ?
C64 C60 P2 131.1(7) . . ?
C61 C60 Fe1 70.0(4) . . ?
C64 C60 Fe1 70.0(5) . . ?
P2 C60 Fe1 126.2(4) . . ?
C62 C61 C60 109.0(7) . . ?
C62 C61 Fe1 70.0(5) . . ?
C60 C61 Fe1 69.1(4) . . ?
C62 C61 H61 125.5 . . ?
C60 C61 H61 125.5 . . ?
Fe1 C61 H61 125.5 . . ?
C61 C62 C63 106.9(8) . . ?
C61 C62 Fe1 69.6(5) . . ?
C63 C62 Fe1 68.8(5) . . ?
C61 C62 H62 126.5 . . ?
C63 C62 H62 126.5 . . ?
Fe1 C62 H62 126.5 . . ?
C64 C63 C62 109.3(8) . . ?
C64 C63 Fe1 70.6(5) . . ?
C62 C63 Fe1 70.5(5) . . ?
C64 C63 H63 125.3 . . ?
C62 C63 H63 125.3 . . ?
Fe1 C63 H63 125.3 . . ?
C63 C64 C60 107.7(8) . . ?
C63 C64 Fe1 69.1(5) . . ?
C60 C64 Fe1 68.9(5) . . ?
C63 C64 H64 126.1 . . ?
C60 C64 H64 126.1 . . ?
Fe1 C64 H64 126.1 . . ?
C69 C65 C66 107.4(8) . . ?
C69 C65 P3 128.9(7) . . ?
C66 C65 P3 123.6(7) . . ?
C69 C65 Fe2 70.0(5) . . ?
C66 C65 Fe2 69.7(4) . . ?
P3 C65 Fe2 127.7(4) . . ?
C67 C66 C65 106.3(8) . . ?
C67 C66 Fe2 69.2(5) . . ?
C65 C66 Fe2 68.4(5) . . ?
C67 C66 H66 126.9 . . ?
C65 C66 H66 126.9 . . ?
Fe2 C66 H66 126.9 . . ?
C68 C67 C66 109.3(9) . . ?
C68 C67 Fe2 70.1(6) . . ?
C66 C67 Fe2 70.2(5) . . ?
C68 C67 H67 125.3 . . ?
C66 C67 H67 125.3 . . ?
Fe2 C67 H67 125.3 . . ?
C67 C68 C69 110.2(9) . . ?
C67 C68 Fe2 70.2(6) . . ?
C69 C68 Fe2 70.4(5) . . ?
C67 C68 H68 124.9 . . ?
C69 C68 H68 124.9 . . ?
Fe2 C68 H68 124.9 . . ?
C68 C69 C65 106.8(9) . . ?
C68 C69 Fe2 69.2(5) . . ?
C65 C69 Fe2 68.7(5) . . ?
C68 C69 H69 126.6 . . ?
C65 C69 H69 126.6 . . ?
Fe2 C69 H69 126.6 . . ?
C71 C70 C74 109.0(8) . . ?
C71 C70 P4 123.4(7) . . ?
C74 C70 P4 127.3(7) . . ?
C71 C70 Fe2 70.5(5) . . ?
C74 C70 Fe2 70.1(5) . . ?
P4 C70 Fe2 131.1(5) . . ?
C72 C71 C70 106.9(8) . . ?
C72 C71 Fe2 69.1(5) . . ?
C70 C71 Fe2 68.6(5) . . ?
C72 C71 H71 126.5 . . ?
C70 C71 H71 126.5 . . ?
Fe2 C71 H71 126.5 . . ?
C71 C72 C73 108.8(9) . . ?
C71 C72 Fe2 70.2(5) . . ?
C73 C72 Fe2 70.6(5) . . ?
C71 C72 H72 125.6 . . ?
C73 C72 H72 125.6 . . ?
Fe2 C72 H72 125.6 . . ?
C74 C73 C72 108.2(9) . . ?
C74 C73 Fe2 69.2(5) . . ?
C72 C73 Fe2 68.6(5) . . ?
C74 C73 H73 125.9 . . ?
C72 C73 H73 125.9 . . ?
Fe2 C73 H73 125.9 . . ?
C73 C74 C70 107.1(8) . . ?
C73 C74 Fe2 70.5(5) . . ?
C70 C74 Fe2 68.5(5) . . ?
C73 C74 H74 126.5 . . ?
C70 C74 H74 126.5 . . ?
Fe2 C74 H74 126.5 . . ?
F2 P5 F3 89.6(5) . . ?
F2 P5 F1 88.6(5) . . ?
F3 P5 F1 89.9(4) . . ?
F2 P5 F6 90.5(5) . . ?
F3 P5 F6 179.9(7) . . ?
F1 P5 F6 90.1(4) . . ?
F2 P5 F4 90.1(4) . . ?
F3 P5 F4 90.2(4) . . ?
F1 P5 F4 178.7(5) . . ?
F6 P5 F4 89.8(4) . . ?
F2 P5 F5 179.7(6) . . ?
F3 P5 F5 90.7(5) . . ?
F1 P5 F5 91.5(5) . . ?
F6 P5 F5 89.2(4) . . ?
F4 P5 F5 89.8(4) . . ?
F12 P6 F8 92.1(6) . . ?
F12 P6 F9 91.3(6) . . ?
F8 P6 F9 92.0(6) . . ?
F12 P6 F11 92.0(6) . . ?
F8 P6 F11 90.4(6) . . ?
F9 P6 F11 175.8(7) . . ?
F12 P6 F10 176.3(7) . . ?
F8 P6 F10 91.7(6) . . ?
F9 P6 F10 88.9(6) . . ?
F11 P6 F10 87.6(6) . . ?
F12 P6 F7 88.5(6) . . ?
F8 P6 F7 179.0(7) . . ?
F9 P6 F7 88.8(6) . . ?
F11 P6 F7 88.7(6) . . ?
F10 P6 F7 87.8(6) . . ?
F7A P6A F12A 92.5(7) . . ?
F7A P6A F9A 93.9(7) . . ?
F12A P6A F9A 93.3(7) . . ?
F7A P6A F8A 177.0(9) . . ?
F12A P6A F8A 89.3(6) . . ?
F9A P6A F8A 88.4(7) . . ?
F7A P6A F10A 90.2(7) . . ?
F12A P6A F10A 175.2(8) . . ?
F9A P6A F10A 90.4(7) . . ?
F8A P6A F10A 87.8(6) . . ?
F7A P6A F11A 89.4(7) . . ?
F12A P6A F11A 88.8(6) . . ?
F9A P6A F11A 176.0(8) . . ?
F8A P6A F11A 88.2(6) . . ?
F10A P6A F11A 87.3(7) . . ?
C3S O1 C2S 116.2(17) . . ?
C2S C1S H1SA 109.5 . . ?
C2S C1S H1SB 109.5 . . ?
H1SA C1S H1SB 109.5 . . ?
C2S C1S H1SC 109.5 . . ?
H1SA C1S H1SC 109.5 . . ?
H1SB C1S H1SC 109.5 . . ?
C1S C2S O1 119(2) . . ?
C1S C2S H2SA 107.6 . . ?
O1 C2S H2SA 107.6 . . ?
C1S C2S H2SB 107.6 . . ?
O1 C2S H2SB 107.6 . . ?
H2SA C2S H2SB 107.0 . . ?
O1 C3S C4S 105.9(13) . . ?
O1 C3S H3SA 110.6 . . ?
C4S C3S H3SA 110.6 . . ?
O1 C3S H3SB 110.6 . . ?
C4S C3S H3SB 110.6 . . ?
H3SA C3S H3SB 108.7 . . ?
C3S C4S H4SA 109.5 . . ?
C3S C4S H4SB 109.5 . . ?
H4SA C4S H4SB 109.5 . . ?
C3S C4S H4SC 109.5 . . ?
H4SA C4S H4SC 109.5 . . ?
H4SB C4S H4SC 109.5 . . ?
C6S O2S C7S 125.9(19) . . ?
C6S C5S H5SA 109.5 . . ?
C6S C5S H5SB 109.5 . . ?
H5SA C5S H5SB 109.5 . . ?
C6S C5S H5SC 109.5 . . ?
H5SA C5S H5SC 109.5 . . ?
H5SB C5S H5SC 109.5 . . ?
C5S C6S O2S 116(2) . . ?
C5S C6S H6SA 108.3 . . ?
O2S C6S H6SA 108.3 . . ?
C5S C6S H6SB 108.3 . . ?
O2S C6S H6SB 108.3 . . ?
H6SA C6S H6SB 107.4 . . ?
C8S C7S O2S 118(3) . . ?
C8S C7S H7SA 107.7 . . ?
O2S C7S H7SA 107.7 . . ?
C8S C7S H7SB 107.7 . . ?
O2S C7S H7SB 107.7 . . ?
H7SA C7S H7SB 107.1 . . ?
C7S C8S H8SA 109.5 . . ?
C7S C8S H8SB 109.5 . . ?
H8SA C8S H8SB 109.5 . . ?
C7S C8S H8SC 109.5 . . ?
H8SA C8S H8SC 109.5 . . ?
H8SB C8S H8SC 109.5 . . ?

loop_
_geom_bond_atom_site_label_1
_geom_bond_atom_site_label_2
_geom_bond_distance
_geom_bond_site_symmetry_2
_geom_bond_publ_flag
Au1 P1 2.268(2) . ?
Au1 S1 2.324(2) . ?
Au1 Au2 3.0072(4) . ?
Au2 P2 2.273(2) . ?
Au2 S2 2.323(2) . ?
Au3 P3 2.268(2) . ?
Au3 S3 2.336(2) . ?
Au3 Au4 3.0368(4) . ?
Au4 P4 2.267(2) . ?
Au4 S4 2.3220(19) . ?
Fe1 C55 2.035(8) . ?
Fe1 C63 2.038(10) . ?
Fe1 C60 2.042(8) . ?
Fe1 C56 2.050(8) . ?
Fe1 C59 2.054(9) . ?
Fe1 C61 2.054(8) . ?
Fe1 C58 2.056(8) . ?
Fe1 C57 2.057(8) . ?
Fe1 C64 2.058(9) . ?
Fe1 C62 2.060(8) . ?
Fe2 C70 2.028(9) . ?
Fe2 C65 2.035(8) . ?
Fe2 C68 2.037(9) . ?
Fe2 C67 2.039(9) . ?
Fe2 C72 2.041(9) . ?
Fe2 C74 2.049(9) . ?
Fe2 C69 2.053(9) . ?
Fe2 C66 2.053(8) . ?
Fe2 C71 2.054(9) . ?
Fe2 C73 2.066(9) . ?
S1 C1 1.733(8) . ?
S2 C1 1.743(9) . ?
S3 C6 1.727(9) . ?
S4 C6 1.739(9) . ?
P1 C55 1.807(8) . ?
P1 C13 1.810(9) . ?
P1 C7 1.832(9) . ?
P2 C60 1.802(8) . ?
P2 C25 1.819(9) . ?
P2 C19 1.840(8) . ?
P3 C65 1.778(9) . ?
P3 C37 1.811(9) . ?
P3 C31 1.819(9) . ?
P4 C70 1.792(9) . ?
P4 C43 1.800(8) . ?
P4 C49 1.822(9) . ?
N1 C1 1.307(10) . ?
N1 C5 1.466(10) . ?
N1 C2 1.499(10) . ?
N2 C6 1.325(11) . ?
N2 C4 1.456(11) . ?
N2 C3 1.476(10) . ?
C2 C3 1.498(11) . ?
C2 H2A 0.9900 . ?
C2 H2B 0.9900 . ?
C3 H3A 0.9900 . ?
C3 H3B 0.9900 . ?
C4 C5 1.526(12) . ?
C4 H4A 0.9900 . ?
C4 H4B 0.9900 . ?
C5 H5A 0.9900 . ?
C5 H5B 0.9900 . ?
C7 C12 1.366(12) . ?
C7 C8 1.385(13) . ?
C8 C9 1.389(13) . ?
C8 H8 0.9500 . ?
C9 C10 1.363(14) . ?
C9 H9 0.9500 . ?
C10 C11 1.380(16) . ?
C10 H10 0.9500 . ?
C11 C12 1.379(14) . ?
C11 H11 0.9500 . ?
C12 H12 0.9500 . ?
C13 C14 1.375(13) . ?
C13 C18 1.382(13) . ?
C14 C15 1.395(13) . ?
C14 H14 0.9500 . ?
C15 C16 1.356(17) . ?
C15 H15 0.9500 . ?
C16 C17 1.439(17) . ?
C16 H16 0.9500 . ?
C17 C18 1.378(13) . ?
C17 H17 0.9500 . ?
C18 H18 0.9500 . ?
C19 C20 1.369(11) . ?
C19 C24 1.387(11) . ?
C20 C21 1.396(12) . ?
C20 H20 0.9500 . ?
C21 C22 1.357(13) . ?
C21 H21 0.9500 . ?
C22 C23 1.374(13) . ?
C22 H22 0.9500 . ?
C23 C24 1.383(12) . ?
C23 H23 0.9500 . ?
C24 H24 0.9500 . ?
C25 C30 1.366(12) . ?
C25 C26 1.396(12) . ?
C26 C27 1.402(13) . ?
C26 H26 0.9500 . ?
C27 C28 1.390(14) . ?
C27 H27 0.9500 . ?
C28 C29 1.379(14) . ?
C28 H28 0.9500 . ?
C29 C30 1.393(13) . ?
C29 H29 0.9500 . ?
C30 H30 0.9500 . ?
C31 C32 1.371(13) . ?
C31 C36 1.385(13) . ?
C32 C33 1.393(14) . ?
C32 H32 0.9500 . ?
C33 C34 1.412(14) . ?
C33 H33 0.9500 . ?
C34 C35 1.392(15) . ?
C34 H34 0.9500 . ?
C35 C36 1.407(13) . ?
C35 H35 0.9500 . ?
C36 H36 0.9500 . ?
C37 C38 1.390(12) . ?
C37 C42 1.398(12) . ?
C38 C39 1.399(12) . ?
C38 H38 0.9500 . ?
C39 C40 1.403(15) . ?
C39 H39 0.9500 . ?
C40 C41 1.388(14) . ?
C40 H40 0.9500 . ?
C41 C42 1.360(12) . ?
C41 H41 0.9500 . ?
C42 H42 0.9500 . ?
C43 C44 1.395(12) . ?
C43 C48 1.412(12) . ?
C44 C45 1.397(12) . ?
C44 H44 0.9500 . ?
C45 C46 1.379(14) . ?
C45 H45 0.9500 . ?
C46 C47 1.355(15) . ?
C46 H46 0.9500 . ?
C47 C48 1.390(13) . ?
C47 H47 0.9500 . ?
C48 H48 0.9500 . ?
C49 C54 1.387(12) . ?
C49 C50 1.408(12) . ?
C50 C51 1.365(13) . ?
C50 H50 0.9500 . ?
C51 C52 1.422(14) . ?
C51 H51 0.9500 . ?
C52 C53 1.370(14) . ?
C52 H52 0.9500 . ?
C53 C54 1.367(14) . ?
C53 H53 0.9500 . ?
C54 H54 0.9500 . ?
C55 C56 1.410(12) . ?
C55 C59 1.433(12) . ?
C56 C57 1.426(12) . ?
C56 H56 1.0000 . ?
C57 C58 1.424(14) . ?
C57 H57 1.0000 . ?
C58 C59 1.410(13) . ?
C58 H58 1.0000 . ?
C59 H59 1.0000 . ?
C60 C61 1.432(12) . ?
C60 C64 1.438(11) . ?
C61 C62 1.421(12) . ?
C61 H61 1.0000 . ?
C62 C63 1.426(13) . ?
C62 H62 1.0000 . ?
C63 C64 1.413(13) . ?
C63 H63 1.0000 . ?
C64 H64 1.0000 . ?
C65 C69 1.442(13) . ?
C65 C66 1.462(13) . ?
C66 C67 1.420(12) . ?
C66 H66 1.0000 . ?
C67 C68 1.383(15) . ?
C67 H67 1.0000 . ?
C68 C69 1.409(14) . ?
C68 H68 1.0000 . ?
C69 H69 1.0000 . ?
C70 C71 1.426(12) . ?
C70 C74 1.440(12) . ?
C71 C72 1.424(14) . ?
C71 H71 1.0000 . ?
C72 C73 1.431(14) . ?
C72 H72 1.0000 . ?
C73 C74 1.419(14) . ?
C73 H73 1.0000 . ?
C74 H74 1.0000 . ?
P5 F2 1.580(9) . ?
P5 F3 1.588(7) . ?
P5 F1 1.590(6) . ?
P5 F6 1.593(7) . ?
P5 F4 1.595(6) . ?
P5 F5 1.597(7) . ?
P6 F12 1.550(10) . ?
P6 F8 1.574(10) . ?
P6 F9 1.576(10) . ?
P6 F11 1.582(10) . ?
P6 F10 1.599(10) . ?
P6 F7 1.629(10) . ?
P6A F7A 1.554(11) . ?
P6A F12A 1.562(11) . ?
P6A F9A 1.565(11) . ?
P6A F8A 1.616(11) . ?
P6A F10A 1.622(11) . ?
P6A F11A 1.635(11) . ?
O1 C3S 1.407(18) . ?
O1 C2S 1.46(2) . ?
C1S C2S 1.41(3) . ?
C1S H1SA 0.9800 . ?
C1S H1SB 0.9800 . ?
C1S H1SC 0.9800 . ?
C2S H2SA 0.9900 . ?
C2S H2SB 0.9900 . ?
C3S C4S 1.44(2) . ?
C3S H3SA 0.9900 . ?
C3S H3SB 0.9900 . ?
C4S H4SA 0.9800 . ?
C4S H4SB 0.9800 . ?
C4S H4SC 0.9800 . ?
O2S C6S 1.38(2) . ?
O2S C7S 1.51(3) . ?
C5S C6S 1.36(3) . ?
C5S H5SA 0.9800 . ?
C5S H5SB 0.9800 . ?
C5S H5SC 0.9800 . ?
C6S H6SA 0.9900 . ?
C6S H6SB 0.9900 . ?
C7S C8S 1.28(3) . ?
C7S H7SA 0.9900 . ?
C7S H7SB 0.9900 . ?
C8S H8SA 0.9800 . ?
C8S H8SB 0.9800 . ?
C8S H8SC 0.9800 . ?

loop_
_geom_torsion_atom_site_label_1
_geom_torsion_atom_site_label_2
_geom_torsion_atom_site_label_3
_geom_torsion_atom_site_label_4
_geom_torsion
_geom_torsion_site_symmetry_1
_geom_torsion_site_symmetry_2
_geom_torsion_site_symmetry_3
_geom_torsion_site_symmetry_4
_geom_torsion_publ_flag
P1 Au1 Au2 P2 57.78(9) . . . . ?
S1 Au1 Au2 P2 -129.14(8) . . . . ?
P1 Au1 Au2 S2 -117.31(8) . . . . ?
S1 Au1 Au2 S2 55.78(8) . . . . ?
P3 Au3 Au4 P4 54.49(9) . . . . ?
S3 Au3 Au4 P4 -131.29(8) . . . . ?
P3 Au3 Au4 S4 -121.19(9) . . . . ?
S3 Au3 Au4 S4 53.03(9) . . . . ?
P1 Au1 S1 C1 90.3(5) . . . . ?
Au2 Au1 S1 C1 -56.1(3) . . . . ?
Au1 Au2 S2 C1 -47.2(3) . . . . ?
Au4 Au3 S3 C6 -55.8(3) . . . . ?
P4 Au4 S4 C6 155.4(5) . . . . ?
Au3 Au4 S4 C6 -42.6(3) . . . . ?
S1 Au1 P1 C55 151.9(4) . . . . ?
Au2 Au1 P1 C55 -63.4(3) . . . . ?
S1 Au1 P1 C13 31.0(5) . . . . ?
Au2 Au1 P1 C13 175.6(3) . . . . ?
S1 Au1 P1 C7 -85.0(5) . . . . ?
Au2 Au1 P1 C7 59.6(3) . . . . ?
Au1 Au2 P2 C60 -71.0(3) . . . . ?
Au1 Au2 P2 C25 50.8(3) . . . . ?
Au1 Au2 P2 C19 173.0(3) . . . . ?
Au4 Au3 P3 C65 -68.6(3) . . . . ?
Au4 Au3 P3 C37 171.8(3) . . . . ?
Au4 Au3 P3 C31 58.5(3) . . . . ?
S4 Au4 P4 C70 103.8(5) . . . . ?
Au3 Au4 P4 C70 -57.0(3) . . . . ?
S4 Au4 P4 C43 -12.5(6) . . . . ?
Au3 Au4 P4 C43 -173.2(3) . . . . ?
S4 Au4 P4 C49 -132.2(5) . . . . ?
Au3 Au4 P4 C49 67.1(3) . . . . ?
C5 N1 C1 S1 -175.5(7) . . . . ?
C2 N1 C1 S1 6.7(11) . . . . ?
C5 N1 C1 S2 5.0(11) . . . . ?
C2 N1 C1 S2 -172.8(6) . . . . ?
Au1 S1 C1 N1 -141.8(6) . . . . ?
Au1 S1 C1 S2 37.7(5) . . . . ?
Au2 S2 C1 N1 -163.2(6) . . . . ?
Au2 S2 C1 S1 17.4(6) . . . . ?
C1 N1 C2 C3 152.9(8) . . . . ?
C5 N1 C2 C3 -25.1(10) . . . . ?
C6 N2 C3 C2 142.4(8) . . . . ?
C4 N2 C3 C2 -35.2(11) . . . . ?
N1 C2 C3 N2 61.4(9) . . . . ?
C6 N2 C4 C5 159.4(8) . . . . ?
C3 N2 C4 C5 -22.9(12) . . . . ?
C1 N1 C5 C4 149.7(9) . . . . ?
C2 N1 C5 C4 -32.2(11) . . . . ?
N2 C4 C5 N1 59.0(11) . . . . ?
C4 N2 C6 S3 -175.0(7) . . . . ?
C3 N2 C6 S3 7.6(12) . . . . ?
C4 N2 C6 S4 6.3(11) . . . . ?
C3 N2 C6 S4 -171.1(7) . . . . ?
Au3 S3 C6 N2 -136.9(7) . . . . ?
Au3 S3 C6 S4 41.7(6) . . . . ?
Au4 S4 C6 N2 -170.5(6) . . . . ?
Au4 S4 C6 S3 10.9(7) . . . . ?
C55 P1 C7 C12 119.8(8) . . . . ?
C13 P1 C7 C12 -125.4(8) . . . . ?
Au1 P1 C7 C12 -7.1(8) . . . . ?
C55 P1 C7 C8 -59.4(8) . . . . ?
C13 P1 C7 C8 55.3(8) . . . . ?
Au1 P1 C7 C8 173.6(6) . . . . ?
C12 C7 C8 C9 -3.8(13) . . . . ?
P1 C7 C8 C9 175.5(7) . . . . ?
C7 C8 C9 C10 1.9(14) . . . . ?
C8 C9 C10 C11 0.3(16) . . . . ?
C9 C10 C11 C12 -0.6(17) . . . . ?
C8 C7 C12 C11 3.5(15) . . . . ?
P1 C7 C12 C11 -175.8(8) . . . . ?
C10 C11 C12 C7 -1.2(16) . . . . ?
C55 P1 C13 C14 16.1(9) . . . . ?
C7 P1 C13 C14 -99.0(8) . . . . ?
Au1 P1 C13 C14 141.5(7) . . . . ?
C55 P1 C13 C18 -162.9(7) . . . . ?
C7 P1 C13 C18 82.0(8) . . . . ?
Au1 P1 C13 C18 -37.5(8) . . . . ?
C18 C13 C14 C15 0.3(14) . . . . ?
P1 C13 C14 C15 -178.7(8) . . . . ?
C13 C14 C15 C16 0.4(15) . . . . ?
C14 C15 C16 C17 -1.3(17) . . . . ?
C15 C16 C17 C18 1.5(16) . . . . ?
C16 C17 C18 C13 -0.8(15) . . . . ?
C14 C13 C18 C17 -0.1(15) . . . . ?
P1 C13 C18 C17 179.0(8) . . . . ?
C60 P2 C19 C20 -95.0(7) . . . . ?
C25 P2 C19 C20 149.5(7) . . . . ?
Au2 P2 C19 C20 23.6(7) . . . . ?
C60 P2 C19 C24 83.4(8) . . . . ?
C25 P2 C19 C24 -32.1(8) . . . . ?
Au2 P2 C19 C24 -158.0(7) . . . . ?
C24 C19 C20 C21 0.5(13) . . . . ?
P2 C19 C20 C21 178.9(7) . . . . ?
C19 C20 C21 C22 -0.5(14) . . . . ?
C20 C21 C22 C23 1.3(14) . . . . ?
C21 C22 C23 C24 -2.0(15) . . . . ?
C22 C23 C24 C19 1.9(14) . . . . ?
C20 C19 C24 C23 -1.2(13) . . . . ?
P2 C19 C24 C23 -179.5(7) . . . . ?
C60 P2 C25 C30 -43.6(8) . . . . ?
C19 P2 C25 C30 70.0(8) . . . . ?
Au2 P2 C25 C30 -166.1(6) . . . . ?
C60 P2 C25 C26 134.4(7) . . . . ?
C19 P2 C25 C26 -112.0(7) . . . . ?
Au2 P2 C25 C26 11.9(7) . . . . ?
C30 C25 C26 C27 -0.5(13) . . . . ?
P2 C25 C26 C27 -178.6(7) . . . . ?
C25 C26 C27 C28 1.1(13) . . . . ?
C26 C27 C28 C29 -1.2(14) . . . . ?
C27 C28 C29 C30 0.6(14) . . . . ?
C26 C25 C30 C29 -0.1(13) . . . . ?
P2 C25 C30 C29 177.9(7) . . . . ?
C28 C29 C30 C25 0.0(14) . . . . ?
C65 P3 C31 C32 -65.6(8) . . . . ?
C37 P3 C31 C32 48.2(8) . . . . ?
Au3 P3 C31 C32 166.6(7) . . . . ?
C65 P3 C31 C36 121.7(7) . . . . ?
C37 P3 C31 C36 -124.4(7) . . . . ?
Au3 P3 C31 C36 -6.0(8) . . . . ?
C36 C31 C32 C33 -0.6(14) . . . . ?
P3 C31 C32 C33 -173.2(8) . . . . ?
C31 C32 C33 C34 2.2(15) . . . . ?
C32 C33 C34 C35 -2.5(15) . . . . ?
C33 C34 C35 C36 1.1(15) . . . . ?
C32 C31 C36 C35 -0.8(13) . . . . ?
P3 C31 C36 C35 171.8(7) . . . . ?
C34 C35 C36 C31 0.5(14) . . . . ?
C65 P3 C37 C38 -12.8(9) . . . . ?
C31 P3 C37 C38 -130.1(7) . . . . ?
Au3 P3 C37 C38 110.4(7) . . . . ?
C65 P3 C37 C42 173.3(7) . . . . ?
C31 P3 C37 C42 56.0(7) . . . . ?
Au3 P3 C37 C42 -63.5(7) . . . . ?
C42 C37 C38 C39 -1.5(13) . . . . ?
P3 C37 C38 C39 -175.3(7) . . . . ?
C37 C38 C39 C40 2.0(14) . . . . ?
C38 C39 C40 C41 -1.9(14) . . . . ?
C39 C40 C41 C42 1.4(14) . . . . ?
C40 C41 C42 C37 -0.9(14) . . . . ?
C38 C37 C42 C41 0.9(13) . . . . ?
P3 C37 C42 C41 175.0(7) . . . . ?
C70 P4 C43 C44 -3.2(8) . . . . ?
C49 P4 C43 C44 -116.5(8) . . . . ?
Au4 P4 C43 C44 119.5(7) . . . . ?
C70 P4 C43 C48 178.9(7) . . . . ?
C49 P4 C43 C48 65.6(8) . . . . ?
Au4 P4 C43 C48 -58.3(7) . . . . ?
C48 C43 C44 C45 1.3(14) . . . . ?
P4 C43 C44 C45 -176.6(8) . . . . ?
C43 C44 C45 C46 -0.8(15) . . . . ?
C44 C45 C46 C47 -0.1(16) . . . . ?
C45 C46 C47 C48 0.6(16) . . . . ?
C46 C47 C48 C43 -0.2(15) . . . . ?
C44 C43 C48 C47 -0.8(14) . . . . ?
P4 C43 C48 C47 177.2(7) . . . . ?
C70 P4 C49 C54 -76.4(8) . . . . ?
C43 P4 C49 C54 34.2(9) . . . . ?
Au4 P4 C49 C54 156.0(7) . . . . ?
C70 P4 C49 C50 102.7(7) . . . . ?
C43 P4 C49 C50 -146.6(7) . . . . ?
Au4 P4 C49 C50 -24.9(8) . . . . ?
C54 C49 C50 C51 2.6(13) . . . . ?
P4 C49 C50 C51 -176.5(7) . . . . ?
C49 C50 C51 C52 -2.5(14) . . . . ?
C50 C51 C52 C53 1.3(14) . . . . ?
C51 C52 C53 C54 -0.2(15) . . . . ?
C52 C53 C54 C49 0.4(16) . . . . ?
C50 C49 C54 C53 -1.6(14) . . . . ?
P4 C49 C54 C53 177.5(8) . . . . ?
C13 P1 C55 C56 106.2(7) . . . . ?
C7 P1 C55 C56 -140.4(7) . . . . ?
Au1 P1 C55 C56 -15.7(8) . . . . ?
C13 P1 C55 C59 -72.0(8) . . . . ?
C7 P1 C55 C59 41.4(9) . . . . ?
Au1 P1 C55 C59 166.1(7) . . . . ?
C13 P1 C55 Fe1 -164.8(5) . . . . ?
C7 P1 C55 Fe1 -51.4(6) . . . . ?
Au1 P1 C55 Fe1 73.3(6) . . . . ?
C63 Fe1 C55 C56 -157.8(8) . . . . ?
C60 Fe1 C55 C56 78.8(6) . . . . ?
C59 Fe1 C55 C56 -117.9(7) . . . . ?
C61 Fe1 C55 C56 121.6(5) . . . . ?
C58 Fe1 C55 C56 -80.8(5) . . . . ?
C57 Fe1 C55 C56 -37.2(5) . . . . ?
C64 Fe1 C55 C56 40.8(14) . . . . ?
C62 Fe1 C55 C56 165.0(5) . . . . ?
C63 Fe1 C55 C59 -39.9(10) . . . . ?
C60 Fe1 C55 C59 -163.3(5) . . . . ?
C56 Fe1 C55 C59 117.9(7) . . . . ?
C61 Fe1 C55 C59 -120.5(5) . . . . ?
C58 Fe1 C55 C59 37.1(5) . . . . ?
C57 Fe1 C55 C59 80.7(6) . . . . ?
C64 Fe1 C55 C59 158.7(11) . . . . ?
C62 Fe1 C55 C59 -77.1(6) . . . . ?
C63 Fe1 C55 P1 84.5(10) . . . . ?
C60 Fe1 C55 P1 -39.0(7) . . . . ?
C56 Fe1 C55 P1 -117.7(8) . . . . ?
C59 Fe1 C55 P1 124.3(8) . . . . ?
C61 Fe1 C55 P1 3.9(7) . . . . ?
C58 Fe1 C55 P1 161.4(7) . . . . ?
C57 Fe1 C55 P1 -154.9(7) . . . . ?
C64 Fe1 C55 P1 -76.9(14) . . . . ?
C62 Fe1 C55 P1 47.2(7) . . . . ?
C59 C55 C56 C57 -1.7(9) . . . . ?
P1 C55 C56 C57 179.7(6) . . . . ?
Fe1 C55 C56 C57 58.9(6) . . . . ?
C59 C55 C56 Fe1 -60.7(6) . . . . ?
P1 C55 C56 Fe1 120.8(6) . . . . ?
C63 Fe1 C56 C55 150.8(10) . . . . ?
C60 Fe1 C56 C55 -123.2(5) . . . . ?
C59 Fe1 C56 C55 38.7(5) . . . . ?
C61 Fe1 C56 C55 -79.1(6) . . . . ?
C58 Fe1 C56 C55 82.2(5) . . . . ?
C57 Fe1 C56 C55 120.3(7) . . . . ?
C64 Fe1 C56 C55 -167.2(5) . . . . ?
C62 Fe1 C56 C55 -37.0(11) . . . . ?
C55 Fe1 C56 C57 -120.3(7) . . . . ?
C63 Fe1 C56 C57 30.5(13) . . . . ?
C60 Fe1 C56 C57 116.5(5) . . . . ?
C59 Fe1 C56 C57 -81.5(6) . . . . ?
C61 Fe1 C56 C57 160.6(5) . . . . ?
C58 Fe1 C56 C57 -38.1(5) . . . . ?
C64 Fe1 C56 C57 72.5(6) . . . . ?
C62 Fe1 C56 C57 -157.3(9) . . . . ?
C55 C56 C57 C58 1.3(9) . . . . ?
Fe1 C56 C57 C58 59.8(6) . . . . ?
C55 C56 C57 Fe1 -58.5(6) . . . . ?
C55 Fe1 C57 C58 -81.4(5) . . . . ?
C63 Fe1 C57 C58 73.0(6) . . . . ?
C60 Fe1 C57 C58 157.1(5) . . . . ?
C56 Fe1 C57 C58 -118.4(7) . . . . ?
C59 Fe1 C57 C58 -37.1(5) . . . . ?
C61 Fe1 C57 C58 -171.1(9) . . . . ?
C64 Fe1 C57 C58 114.7(5) . . . . ?
C62 Fe1 C57 C58 39.3(12) . . . . ?
C55 Fe1 C57 C56 36.9(5) . . . . ?
C63 Fe1 C57 C56 -168.6(5) . . . . ?
C60 Fe1 C57 C56 -84.5(6) . . . . ?
C59 Fe1 C57 C56 81.3(5) . . . . ?
C61 Fe1 C57 C56 -52.8(12) . . . . ?
C58 Fe1 C57 C56 118.4(7) . . . . ?
C64 Fe1 C57 C56 -126.9(5) . . . . ?
C62 Fe1 C57 C56 157.7(9) . . . . ?
C56 C57 C58 C59 -0.3(10) . . . . ?
Fe1 C57 C58 C59 59.3(6) . . . . ?
C56 C57 C58 Fe1 -59.6(6) . . . . ?
C55 Fe1 C58 C59 -37.9(5) . . . . ?
C63 Fe1 C58 C59 116.9(6) . . . . ?
C60 Fe1 C58 C59 -174.2(8) . . . . ?
C56 Fe1 C58 C59 -81.5(6) . . . . ?
C61 Fe1 C58 C59 51.9(12) . . . . ?
C57 Fe1 C58 C59 -119.7(8) . . . . ?
C64 Fe1 C58 C59 157.5(5) . . . . ?
C62 Fe1 C58 C59 76.4(6) . . . . ?
C55 Fe1 C58 C57 81.9(5) . . . . ?
C63 Fe1 C58 C57 -123.4(5) . . . . ?
C60 Fe1 C58 C57 -54.4(11) . . . . ?
C56 Fe1 C58 C57 38.2(5) . . . . ?
C59 Fe1 C58 C57 119.7(8) . . . . ?
C61 Fe1 C58 C57 171.6(9) . . . . ?
C64 Fe1 C58 C57 -82.8(6) . . . . ?
C62 Fe1 C58 C57 -163.9(5) . . . . ?
C57 C58 C59 C55 -0.8(10) . . . . ?
Fe1 C58 C59 C55 58.5(6) . . . . ?
C57 C58 C59 Fe1 -59.2(6) . . . . ?
C56 C55 C59 C58 1.5(9) . . . . ?
P1 C55 C59 C58 180.0(6) . . . . ?
Fe1 C55 C59 C58 -59.3(6) . . . . ?
C56 C55 C59 Fe1 60.8(6) . . . . ?
P1 C55 C59 Fe1 -120.8(7) . . . . ?
C55 Fe1 C59 C58 119.6(8) . . . . ?
C63 Fe1 C59 C58 -78.4(6) . . . . ?
C60 Fe1 C59 C58 171.9(11) . . . . ?
C56 Fe1 C59 C58 81.4(6) . . . . ?
C61 Fe1 C59 C58 -159.9(5) . . . . ?
C57 Fe1 C59 C58 37.4(6) . . . . ?
C64 Fe1 C59 C58 -47.8(11) . . . . ?
C62 Fe1 C59 C58 -120.3(6) . . . . ?
C63 Fe1 C59 C55 162.0(5) . . . . ?
C60 Fe1 C59 C55 52.3(14) . . . . ?
C56 Fe1 C59 C55 -38.1(5) . . . . ?
C61 Fe1 C59 C55 80.5(6) . . . . ?
C58 Fe1 C59 C55 -119.6(8) . . . . ?
C57 Fe1 C59 C55 -82.1(5) . . . . ?
C64 Fe1 C59 C55 -167.4(7) . . . . ?
C62 Fe1 C59 C55 120.1(5) . . . . ?
C25 P2 C60 C61 -131.1(6) . . . . ?
C19 P2 C60 C61 113.7(6) . . . . ?
Au2 P2 C60 C61 -5.8(7) . . . . ?
C25 P2 C60 C64 50.7(8) . . . . ?
C19 P2 C60 C64 -64.5(8) . . . . ?
Au2 P2 C60 C64 176.0(7) . . . . ?
C25 P2 C60 Fe1 -43.7(6) . . . . ?
C19 P2 C60 Fe1 -158.9(5) . . . . ?
Au2 P2 C60 Fe1 81.6(5) . . . . ?
C55 Fe1 C60 C61 77.1(6) . . . . ?
C63 Fe1 C60 C61 -80.5(5) . . . . ?
C56 Fe1 C60 C61 120.1(5) . . . . ?
C59 Fe1 C60 C61 36.3(14) . . . . ?
C58 Fe1 C60 C61 -156.8(8) . . . . ?
C57 Fe1 C60 C61 164.1(5) . . . . ?
C64 Fe1 C60 C61 -117.6(7) . . . . ?
C62 Fe1 C60 C61 -36.7(5) . . . . ?
C55 Fe1 C60 C64 -165.3(5) . . . . ?
C63 Fe1 C60 C64 37.1(5) . . . . ?
C56 Fe1 C60 C64 -122.3(5) . . . . ?
C59 Fe1 C60 C64 154.0(12) . . . . ?
C61 Fe1 C60 C64 117.6(7) . . . . ?
C58 Fe1 C60 C64 -39.1(11) . . . . ?
C57 Fe1 C60 C64 -78.2(6) . . . . ?
C62 Fe1 C60 C64 80.9(5) . . . . ?
C55 Fe1 C60 P2 -38.3(7) . . . . ?
C63 Fe1 C60 P2 164.1(6) . . . . ?
C56 Fe1 C60 P2 4.7(6) . . . . ?
C59 Fe1 C60 P2 -79.1(14) . . . . ?
C61 Fe1 C60 P2 -115.4(7) . . . . ?
C58 Fe1 C60 P2 87.8(10) . . . . ?
C57 Fe1 C60 P2 48.7(7) . . . . ?
C64 Fe1 C60 P2 126.9(8) . . . . ?
C62 Fe1 C60 P2 -152.1(6) . . . . ?
C64 C60 C61 C62 -1.8(9) . . . . ?
P2 C60 C61 C62 179.6(6) . . . . ?
Fe1 C60 C61 C62 58.8(6) . . . . ?
C64 C60 C61 Fe1 -60.6(5) . . . . ?
P2 C60 C61 Fe1 120.9(6) . . . . ?
C55 Fe1 C61 C62 115.0(5) . . . . ?
C63 Fe1 C61 C62 -38.2(5) . . . . ?
C60 Fe1 C61 C62 -120.6(7) . . . . ?
C56 Fe1 C61 C62 157.6(5) . . . . ?
C59 Fe1 C61 C62 71.4(6) . . . . ?
C58 Fe1 C61 C62 33.3(12) . . . . ?
C57 Fe1 C61 C62 -162.9(9) . . . . ?
C64 Fe1 C61 C62 -81.8(6) . . . . ?
C55 Fe1 C61 C60 -124.4(5) . . . . ?
C63 Fe1 C61 C60 82.4(5) . . . . ?
C56 Fe1 C61 C60 -81.8(6) . . . . ?
C59 Fe1 C61 C60 -168.0(5) . . . . ?
C58 Fe1 C61 C60 153.9(9) . . . . ?
C57 Fe1 C61 C60 -42.3(12) . . . . ?
C64 Fe1 C61 C60 38.8(5) . . . . ?
C62 Fe1 C61 C60 120.6(7) . . . . ?
C60 C61 C62 C63 0.7(9) . . . . ?
Fe1 C61 C62 C63 58.9(6) . . . . ?
C60 C61 C62 Fe1 -58.2(5) . . . . ?
C55 Fe1 C62 C61 -84.6(6) . . . . ?
C63 Fe1 C62 C61 118.6(7) . . . . ?
C60 Fe1 C62 C61 37.2(5) . . . . ?
C56 Fe1 C62 C61 -57.5(12) . . . . ?
C59 Fe1 C62 C61 -126.2(5) . . . . ?
C58 Fe1 C62 C61 -166.7(5) . . . . ?
C57 Fe1 C62 C61 164.5(9) . . . . ?
C64 Fe1 C62 C61 81.4(5) . . . . ?
C55 Fe1 C62 C63 156.8(5) . . . . ?
C60 Fe1 C62 C63 -81.4(5) . . . . ?
C56 Fe1 C62 C63 -176.1(8) . . . . ?
C59 Fe1 C62 C63 115.2(5) . . . . ?
C61 Fe1 C62 C63 -118.6(7) . . . . ?
C58 Fe1 C62 C63 74.7(6) . . . . ?
C57 Fe1 C62 C63 46.0(12) . . . . ?
C64 Fe1 C62 C63 -37.2(5) . . . . ?
C61 C62 C63 C64 0.7(10) . . . . ?
Fe1 C62 C63 C64 60.1(7) . . . . ?
C61 C62 C63 Fe1 -59.4(6) . . . . ?
C55 Fe1 C63 C64 -172.3(7) . . . . ?
C60 Fe1 C63 C64 -37.7(5) . . . . ?
C56 Fe1 C63 C64 55.8(12) . . . . ?
C59 Fe1 C63 C64 159.2(5) . . . . ?
C61 Fe1 C63 C64 -81.9(5) . . . . ?
C58 Fe1 C63 C64 118.6(5) . . . . ?
C57 Fe1 C63 C64 78.8(6) . . . . ?
C62 Fe1 C63 C64 -119.8(7) . . . . ?
C55 Fe1 C63 C62 -52.5(10) . . . . ?
C60 Fe1 C63 C62 82.1(5) . . . . ?
C56 Fe1 C63 C62 175.6(9) . . . . ?
C59 Fe1 C63 C62 -81.0(6) . . . . ?
C61 Fe1 C63 C62 37.9(5) . . . . ?
C58 Fe1 C63 C62 -121.6(5) . . . . ?
C57 Fe1 C63 C62 -161.4(5) . . . . ?
C64 Fe1 C63 C62 119.8(7) . . . . ?
C62 C63 C64 C60 -1.8(10) . . . . ?
Fe1 C63 C64 C60 58.2(6) . . . . ?
C62 C63 C64 Fe1 -60.0(7) . . . . ?
C61 C60 C64 C63 2.2(9) . . . . ?
P2 C60 C64 C63 -179.4(6) . . . . ?
Fe1 C60 C64 C63 -58.3(6) . . . . ?
C61 C60 C64 Fe1 60.5(5) . . . . ?
P2 C60 C64 Fe1 -121.1(7) . . . . ?
C55 Fe1 C64 C63 167.9(11) . . . . ?
C60 Fe1 C64 C63 119.8(7) . . . . ?
C56 Fe1 C64 C63 -160.1(5) . . . . ?
C59 Fe1 C64 C63 -43.9(10) . . . . ?
C61 Fe1 C64 C63 81.1(6) . . . . ?
C58 Fe1 C64 C63 -77.0(6) . . . . ?
C57 Fe1 C64 C63 -119.5(6) . . . . ?
C62 Fe1 C64 C63 37.5(5) . . . . ?
C55 Fe1 C64 C60 48.1(14) . . . . ?
C63 Fe1 C64 C60 -119.8(7) . . . . ?
C56 Fe1 C64 C60 80.1(6) . . . . ?
C59 Fe1 C64 C60 -163.7(7) . . . . ?
C61 Fe1 C64 C60 -38.7(5) . . . . ?
C58 Fe1 C64 C60 163.2(5) . . . . ?
C57 Fe1 C64 C60 120.7(5) . . . . ?
C62 Fe1 C64 C60 -82.3(5) . . . . ?
C37 P3 C65 C69 -64.0(9) . . . . ?
C31 P3 C65 C69 46.9(9) . . . . ?
Au3 P3 C65 C69 174.2(7) . . . . ?
C37 P3 C65 C66 112.7(7) . . . . ?
C31 P3 C65 C66 -136.4(7) . . . . ?
Au3 P3 C65 C66 -9.0(8) . . . . ?
C37 P3 C65 Fe2 -158.0(6) . . . . ?
C31 P3 C65 Fe2 -47.1(7) . . . . ?
Au3 P3 C65 Fe2 80.3(6) . . . . ?
C70 Fe2 C65 C69 -161.1(6) . . . . ?
C68 Fe2 C65 C69 37.6(6) . . . . ?
C67 Fe2 C65 C69 80.3(6) . . . . ?
C72 Fe2 C65 C69 -73.6(7) . . . . ?
C74 Fe2 C65 C69 155.6(11) . . . . ?
C66 Fe2 C65 C69 118.2(8) . . . . ?
C71 Fe2 C65 C69 -117.4(6) . . . . ?
C73 Fe2 C65 C69 -32.9(13) . . . . ?
C70 Fe2 C65 C66 80.7(6) . . . . ?
C68 Fe2 C65 C66 -80.6(6) . . . . ?
C67 Fe2 C65 C66 -37.9(5) . . . . ?
C72 Fe2 C65 C66 168.1(5) . . . . ?
C74 Fe2 C65 C66 37.4(13) . . . . ?
C69 Fe2 C65 C66 -118.2(8) . . . . ?
C71 Fe2 C65 C66 124.4(5) . . . . ?
C73 Fe2 C65 C66 -151.2(10) . . . . ?
C70 Fe2 C65 P3 -36.7(8) . . . . ?
C68 Fe2 C65 P3 162.0(8) . . . . ?
C67 Fe2 C65 P3 -155.3(8) . . . . ?
C72 Fe2 C65 P3 50.7(8) . . . . ?
C74 Fe2 C65 P3 -80.1(13) . . . . ?
C69 Fe2 C65 P3 124.3(9) . . . . ?
C66 Fe2 C65 P3 -117.4(8) . . . . ?
C71 Fe2 C65 P3 6.9(7) . . . . ?
C73 Fe2 C65 P3 91.4(11) . . . . ?
C69 C65 C66 C67 -1.1(9) . . . . ?
P3 C65 C66 C67 -178.5(6) . . . . ?
Fe2 C65 C66 C67 59.1(6) . . . . ?
C69 C65 C66 Fe2 -60.2(6) . . . . ?
P3 C65 C66 Fe2 122.5(6) . . . . ?
C70 Fe2 C66 C67 120.0(6) . . . . ?
C65 Fe2 C66 C67 -118.3(8) . . . . ?
C68 Fe2 C66 C67 -36.5(6) . . . . ?
C72 Fe2 C66 C67 -156.0(14) . . . . ?
C74 Fe2 C66 C67 75.3(7) . . . . ?
C69 Fe2 C66 C67 -79.9(6) . . . . ?
C71 Fe2 C66 C67 163.0(6) . . . . ?
C73 Fe2 C66 C67 37.1(11) . . . . ?
C70 Fe2 C66 C65 -121.7(5) . . . . ?
C68 Fe2 C66 C65 81.8(6) . . . . ?
C67 Fe2 C66 C65 118.3(8) . . . . ?
C72 Fe2 C66 C65 -37.8(16) . . . . ?
C74 Fe2 C66 C65 -166.5(5) . . . . ?
C69 Fe2 C66 C65 38.4(5) . . . . ?
C71 Fe2 C66 C65 -78.7(6) . . . . ?
C73 Fe2 C66 C65 155.4(8) . . . . ?
C65 C66 C67 C68 0.8(10) . . . . ?
Fe2 C66 C67 C68 59.4(7) . . . . ?
C65 C66 C67 Fe2 -58.5(5) . . . . ?
C70 Fe2 C67 C68 158.5(5) . . . . ?
C65 Fe2 C67 C68 -81.2(6) . . . . ?
C72 Fe2 C67 C68 45.2(11) . . . . ?
C74 Fe2 C67 C68 117.9(6) . . . . ?
C69 Fe2 C67 C68 -36.6(6) . . . . ?
C66 Fe2 C67 C68 -120.3(8) . . . . ?
C71 Fe2 C67 C68 -174.0(11) . . . . ?
C73 Fe2 C67 C68 76.5(7) . . . . ?
C70 Fe2 C67 C66 -81.2(6) . . . . ?
C65 Fe2 C67 C66 39.1(5) . . . . ?
C68 Fe2 C67 C66 120.3(8) . . . . ?
C72 Fe2 C67 C66 165.5(8) . . . . ?
C74 Fe2 C67 C66 -121.8(6) . . . . ?
C69 Fe2 C67 C66 83.6(6) . . . . ?
C71 Fe2 C67 C66 -53.7(15) . . . . ?
C73 Fe2 C67 C66 -163.2(5) . . . . ?
C66 C67 C68 C69 -0.2(11) . . . . ?
Fe2 C67 C68 C69 59.2(7) . . . . ?
C66 C67 C68 Fe2 -59.5(6) . . . . ?
C70 Fe2 C68 C67 -53.5(13) . . . . ?
C65 Fe2 C68 C67 82.6(6) . . . . ?
C72 Fe2 C68 C67 -158.7(6) . . . . ?
C74 Fe2 C68 C67 -78.0(6) . . . . ?
C69 Fe2 C68 C67 121.2(9) . . . . ?
C66 Fe2 C68 C67 37.3(5) . . . . ?
C71 Fe2 C68 C67 175.7(8) . . . . ?
C73 Fe2 C68 C67 -118.1(6) . . . . ?
C70 Fe2 C68 C69 -174.7(9) . . . . ?
C65 Fe2 C68 C69 -38.5(6) . . . . ?
C67 Fe2 C68 C69 -121.2(9) . . . . ?
C72 Fe2 C68 C69 80.2(7) . . . . ?
C74 Fe2 C68 C69 160.8(6) . . . . ?
C66 Fe2 C68 C69 -83.8(6) . . . . ?
C71 Fe2 C68 C69 54.5(12) . . . . ?
C73 Fe2 C68 C69 120.8(6) . . . . ?
C67 C68 C69 C65 -0.5(11) . . . . ?
Fe2 C68 C69 C65 58.6(6) . . . . ?
C67 C68 C69 Fe2 -59.1(7) . . . . ?
C66 C65 C69 C68 1.0(10) . . . . ?
P3 C65 C69 C68 178.2(7) . . . . ?
Fe2 C65 C69 C68 -59.0(6) . . . . ?
C66 C65 C69 Fe2 60.0(5) . . . . ?
P3 C65 C69 Fe2 -122.9(7) . . . . ?
C70 Fe2 C69 C68 173.8(11) . . . . ?
C65 Fe2 C69 C68 118.7(9) . . . . ?
C67 Fe2 C69 C68 36.1(6) . . . . ?
C72 Fe2 C69 C68 -116.5(7) . . . . ?
C74 Fe2 C69 C68 -42.7(13) . . . . ?
C66 Fe2 C69 C68 79.8(6) . . . . ?
C71 Fe2 C69 C68 -157.3(6) . . . . ?
C73 Fe2 C69 C68 -74.5(7) . . . . ?
C70 Fe2 C69 C65 55.1(14) . . . . ?
C68 Fe2 C69 C65 -118.7(9) . . . . ?
C67 Fe2 C69 C65 -82.6(6) . . . . ?
C72 Fe2 C69 C65 124.9(6) . . . . ?
C74 Fe2 C69 C65 -161.4(8) . . . . ?
C66 Fe2 C69 C65 -38.9(5) . . . . ?
C71 Fe2 C69 C65 84.0(6) . . . . ?
C73 Fe2 C69 C65 166.8(5) . . . . ?
C43 P4 C70 C71 94.4(8) . . . . ?
C49 P4 C70 C71 -152.9(7) . . . . ?
Au4 P4 C70 C71 -25.6(8) . . . . ?
C43 P4 C70 C74 -77.6(8) . . . . ?
C49 P4 C70 C74 35.1(9) . . . . ?
Au4 P4 C70 C74 162.4(7) . . . . ?
C43 P4 C70 Fe2 -173.1(5) . . . . ?
C49 P4 C70 Fe2 -60.4(7) . . . . ?
Au4 P4 C70 Fe2 66.9(6) . . . . ?
C65 Fe2 C70 C71 80.2(6) . . . . ?
C68 Fe2 C70 C71 -152.8(10) . . . . ?
C67 Fe2 C70 C71 168.4(5) . . . . ?
C72 Fe2 C70 C71 -37.8(5) . . . . ?
C74 Fe2 C70 C71 -119.7(7) . . . . ?
C69 Fe2 C70 C71 38.0(14) . . . . ?
C66 Fe2 C70 C71 125.0(5) . . . . ?
C73 Fe2 C70 C71 -81.8(6) . . . . ?
C65 Fe2 C70 C74 -160.2(5) . . . . ?
C68 Fe2 C70 C74 -33.2(13) . . . . ?
C67 Fe2 C70 C74 -71.9(6) . . . . ?
C72 Fe2 C70 C74 81.8(6) . . . . ?
C69 Fe2 C70 C74 157.7(11) . . . . ?
C66 Fe2 C70 C74 -115.4(6) . . . . ?
C71 Fe2 C70 C74 119.7(7) . . . . ?
C73 Fe2 C70 C74 37.8(6) . . . . ?
C65 Fe2 C70 P4 -37.6(8) . . . . ?
C68 Fe2 C70 P4 89.4(12) . . . . ?
C67 Fe2 C70 P4 50.6(7) . . . . ?
C72 Fe2 C70 P4 -155.6(7) . . . . ?
C74 Fe2 C70 P4 122.6(9) . . . . ?
C69 Fe2 C70 P4 -79.8(14) . . . . ?
C66 Fe2 C70 P4 7.2(7) . . . . ?
C71 Fe2 C70 P4 -117.8(8) . . . . ?
C73 Fe2 C70 P4 160.4(7) . . . . ?
C74 C70 C71 C72 -1.1(10) . . . . ?
P4 C70 C71 C72 -174.3(7) . . . . ?
Fe2 C70 C71 C72 58.7(6) . . . . ?
C74 C70 C71 Fe2 -59.8(6) . . . . ?
P4 C70 C71 Fe2 127.0(7) . . . . ?
C70 Fe2 C71 C72 -119.0(8) . . . . ?
C65 Fe2 C71 C72 119.3(6) . . . . ?
C68 Fe2 C71 C72 35.5(12) . . . . ?
C67 Fe2 C71 C72 -154.3(12) . . . . ?
C74 Fe2 C71 C72 -81.1(6) . . . . ?
C69 Fe2 C71 C72 74.7(7) . . . . ?
C66 Fe2 C71 C72 163.9(6) . . . . ?
C73 Fe2 C71 C72 -37.7(6) . . . . ?
C65 Fe2 C71 C70 -121.7(5) . . . . ?
C68 Fe2 C71 C70 154.5(9) . . . . ?
C67 Fe2 C71 C70 -35.3(15) . . . . ?
C72 Fe2 C71 C70 119.0(8) . . . . ?
C74 Fe2 C71 C70 37.9(5) . . . . ?
C69 Fe2 C71 C70 -166.4(5) . . . . ?
C66 Fe2 C71 C70 -77.2(6) . . . . ?
C73 Fe2 C71 C70 81.2(6) . . . . ?
C70 C71 C72 C73 1.9(11) . . . . ?
Fe2 C71 C72 C73 60.3(7) . . . . ?
C70 C71 C72 Fe2 -58.4(6) . . . . ?
C70 Fe2 C72 C71 38.0(5) . . . . ?
C65 Fe2 C72 C71 -82.0(7) . . . . ?
C68 Fe2 C72 C71 -164.8(5) . . . . ?
C67 Fe2 C72 C71 164.0(8) . . . . ?
C74 Fe2 C72 C71 82.6(6) . . . . ?
C69 Fe2 C72 C71 -123.2(6) . . . . ?
C66 Fe2 C72 C71 -52.2(16) . . . . ?
C73 Fe2 C72 C71 119.3(8) . . . . ?
C70 Fe2 C72 C73 -81.3(6) . . . . ?
C65 Fe2 C72 C73 158.6(6) . . . . ?
C68 Fe2 C72 C73 75.9(7) . . . . ?
C67 Fe2 C72 C73 44.7(12) . . . . ?
C74 Fe2 C72 C73 -36.8(6) . . . . ?
C69 Fe2 C72 C73 117.4(6) . . . . ?
C66 Fe2 C72 C73 -171.5(12) . . . . ?
C71 Fe2 C72 C73 -119.3(8) . . . . ?
C71 C72 C73 C74 -2.0(11) . . . . ?
Fe2 C72 C73 C74 58.0(6) . . . . ?
C71 C72 C73 Fe2 -60.0(7) . . . . ?
C70 Fe2 C73 C74 -38.7(5) . . . . ?
C65 Fe2 C73 C74 -175.7(9) . . . . ?
C68 Fe2 C73 C74 120.0(6) . . . . ?
C67 Fe2 C73 C74 80.4(7) . . . . ?
C72 Fe2 C73 C74 -120.5(8) . . . . ?
C69 Fe2 C73 C74 159.9(6) . . . . ?
C66 Fe2 C73 C74 54.0(11) . . . . ?
C71 Fe2 C73 C74 -82.9(6) . . . . ?
C70 Fe2 C73 C72 81.8(6) . . . . ?
C65 Fe2 C73 C72 -55.2(13) . . . . ?
C68 Fe2 C73 C72 -119.5(6) . . . . ?
C67 Fe2 C73 C72 -159.1(6) . . . . ?
C74 Fe2 C73 C72 120.5(8) . . . . ?
C69 Fe2 C73 C72 -79.6(7) . . . . ?
C66 Fe2 C73 C72 174.5(8) . . . . ?
C71 Fe2 C73 C72 37.7(6) . . . . ?
C72 C73 C74 C70 1.4(10) . . . . ?
Fe2 C73 C74 C70 59.0(6) . . . . ?
C72 C73 C74 Fe2 -57.6(7) . . . . ?
C71 C70 C74 C73 -0.2(10) . . . . ?
P4 C70 C74 C73 172.7(7) . . . . ?
Fe2 C70 C74 C73 -60.2(6) . . . . ?
C71 C70 C74 Fe2 60.0(6) . . . . ?
P4 C70 C74 Fe2 -127.0(7) . . . . ?
C70 Fe2 C74 C73 118.3(8) . . . . ?
C65 Fe2 C74 C73 175.2(10) . . . . ?
C68 Fe2 C74 C73 -75.2(7) . . . . ?
C67 Fe2 C74 C73 -115.5(6) . . . . ?
C72 Fe2 C74 C73 37.1(6) . . . . ?
C69 Fe2 C74 C73 -45.0(12) . . . . ?
C66 Fe2 C74 C73 -156.2(5) . . . . ?
C71 Fe2 C74 C73 80.9(6) . . . . ?
C65 Fe2 C74 C70 56.9(13) . . . . ?
C68 Fe2 C74 C70 166.5(6) . . . . ?
C67 Fe2 C74 C70 126.1(6) . . . . ?
C72 Fe2 C74 C70 -81.2(6) . . . . ?
C69 Fe2 C74 C70 -163.3(9) . . . . ?
C66 Fe2 C74 C70 85.4(6) . . . . ?
C71 Fe2 C74 C70 -37.4(5) . . . . ?
C73 Fe2 C74 C70 -118.3(8) . . . . ?
C3S O1 C2S C1S 165(2) . . . . ?
C2S O1 C3S C4S 167.8(15) . . . . ?
C7S O2S C6S C5S 179(2) . . . . ?
C6S O2S C7S C8S -172(3) . . . . ?
